data_4027124
loop_
_publ_author_name
'Deborah A. Smithen'
'Alexander E. G. Baker'
'Matthew Offman'
'Sarah M. Crawford'
'T. Stanley Cameron'
'Alison Thompson'

_publ_section_title
;
 Use of F-BODIPYs as a Protection Strategy for Dipyrrins: Optimization of
 BF2Removal
;
_journal_name_full 'Journal of Organic Chemistry'
_journal_page_first 3439
_journal_page_last 3453
_journal_paper_doi 10.1021/jo3002003
_journal_volume 77
_journal_year 2012
_chemical_formula_moiety 'C101 H138 B4 N8 O8 '
_chemical_formula_sum 'C101 H138 B4 N8 O8'
_chemical_formula_weight 1635.49
_space_group_IT_number 2
_symmetry_cell_setting triclinic
_symmetry_Int_Tables_number 2
_symmetry_space_group_name_Hall '-P 1'
_symmetry_space_group_name_H-M 'P -1'
_cell_angle_alpha 83.399(3)
_cell_angle_beta 76.5270(19)
_cell_angle_gamma 89.713(3)
_cell_formula_units_Z 2
_cell_length_a 12.86150(10)
_cell_length_b 19.9997(4)
_cell_length_c 20.5839(2)
_cell_measurement_reflns_used 23268
_cell_measurement_temperature 296.1
_cell_measurement_theta_max 35.6
_cell_measurement_theta_min 2.2
_cell_volume 5113.57(13)
_computing_cell_refinement PROCESS
_computing_data_collection PROCESS
_computing_data_reduction CrystalStructure
_computing_publication_material 'CrystalStructure 3.8'
_computing_structure_refinement CRYSTALS
_computing_structure_solution SIR92
_diffrn_ambient_temperature 296.1
_diffrn_detector_area_resol_mean 10.00
_diffrn_measured_fraction_theta_full 0.999
_diffrn_measured_fraction_theta_max 0.835
_diffrn_measurement_device_type 'Rigaku RAXIS-RAPID'
_diffrn_measurement_method \w
_diffrn_radiation_type 'Mo K\a'
_diffrn_radiation_wavelength 0.71070
_diffrn_reflns_av_R_equivalents 0.121
_diffrn_reflns_limit_h_max 19
_diffrn_reflns_limit_h_min -20
_diffrn_reflns_limit_k_max 31
_diffrn_reflns_limit_k_min -32
_diffrn_reflns_limit_l_max 31
_diffrn_reflns_limit_l_min -33
_diffrn_reflns_number 146260
_diffrn_reflns_theta_full 25.75
_diffrn_reflns_theta_max 35.88
_exptl_absorpt_coefficient_mu 0.066
_exptl_absorpt_correction_T_max 0.987
_exptl_absorpt_correction_T_min 0.875
_exptl_absorpt_correction_type multi-scan
_exptl_absorpt_process_details
;
    Higashi, T. (1995). Program for Absorption Correction.
    Rigaku Corporation, Tokyo, Japan.
;
_exptl_crystal_colour 'orange (deep)'
_exptl_crystal_density_diffrn 1.062
_exptl_crystal_description plate
_exptl_crystal_F_000 1768.00
_exptl_crystal_size_max 0.03
_exptl_crystal_size_mid 0.09
_exptl_crystal_size_min 0.14
_refine_diff_density_max 0.77
_refine_diff_density_min -0.36
_refine_ls_extinction_coef 182(71)
_refine_ls_extinction_method 'Larson (1970) Crystallographic Computing eq. 22'
_refine_ls_goodness_of_fit_ref 1.065
_refine_ls_hydrogen_treatment noref
_refine_ls_number_parameters 1118
_refine_ls_number_reflns 6559
_refine_ls_R_factor_gt 0.0667
_refine_ls_shift/su_max 0.0012
_refine_ls_structure_factor_coef F
_refine_ls_weighting_details
;
    Chebychev polynomial with 3 parameters (Carruthers & Watkin, 1979)
    10.5365    3.0518    9.0811
;
_refine_ls_weighting_scheme calc
_refine_ls_wR_factor_ref 0.0715
_reflns_number_gt 6559
_reflns_number_total 19548
_reflns_threshold_expression F^2^>2.0\s(F^2^)
_cod_data_source_file jo3002003_si_002.cif
_cod_data_source_block '__Deb2'
_cod_original_cell_volume 5113.57(12)
_cod_original_formula_sum 'C101 H138 B4 N8 O8 '
_cod_database_code 4027124

loop_
_symmetry_equiv_pos_site_id
_symmetry_equiv_pos_as_xyz
1 +X,+Y,+Z
2 -X,-Y,-Z

loop_
_atom_site_label
_atom_site_type_symbol
_atom_site_fract_x
_atom_site_fract_y
_atom_site_fract_z
_atom_site_U_iso_or_equiv
_atom_site_adp_type
_atom_site_occupancy
_atom_site_symmetry_multiplicity
_atom_site_calc_flag
_atom_site_refinement_flags
O1 O 0.9556(2) 0.42209(13) 0.47346(13) 0.0714(9) Uani 1.00 1 d .
O2 O 0.8875(3) 0.31033(14) 0.48473(15) 0.0876(11) Uani 1.00 1 d .
O3 O 0.8755(2) 0.18611(14) 0.05616(14) 0.0735(9) Uani 1.00 1 d .
O4 O 0.9448(2) 0.07738(13) 0.04267(12) 0.0637(8) Uani 1.00 1 d .
O5 O 0.0481(2) 0.05742(12) 0.91417(12) 0.0622(8) Uani 1.00 1 d .
O6 O 0.0318(2) 0.06322(14) 0.80135(13) 0.0736(9) Uani 1.00 1 d .
O7 O 0.0277(2) 0.43812(14) 0.69366(14) 0.0737(9) Uani 1.00 1 d .
O8 O 0.0462(2) 0.44418(13) 0.57563(13) 0.0642(8) Uani 1.00 1 d .
N1 N 1.0210(3) 0.35022(17) 0.38271(18) 0.0686(12) Uani 1.00 1 d .
N2 N 0.8397(2) 0.39584(17) 0.39982(17) 0.0640(11) Uani 1.00 1 d .
N3 N 0.8339(2) 0.09744(16) 0.15449(16) 0.0605(11) Uani 1.00 1 d .
N4 N 1.0157(2) 0.15036(16) 0.11384(16) 0.0592(10) Uani 1.00 1 d .
N5 N -0.1060(2) 0.11666(16) 0.88265(15) 0.0595(10) Uani 1.00 1 d .
N6 N 0.0771(2) 0.16777(16) 0.84280(15) 0.0591(11) Uani 1.00 1 d .
N7 N 0.0723(3) 0.33429(16) 0.63966(17) 0.0642(11) Uani 1.00 1 d .
N8 N -0.1102(3) 0.38131(17) 0.65231(16) 0.0636(11) Uani 1.00 1 d .
C1 C 1.1140(4) 0.3271(2) 0.3932(2) 0.0855(18) Uani 1.00 1 d .
C2 C 1.1863(4) 0.3208(2) 0.3314(3) 0.091(2) Uani 1.00 1 d .
C3 C 1.1345(4) 0.3415(2) 0.2807(2) 0.0796(17) Uani 1.00 1 d .
C4 C 1.0301(3) 0.3595(2) 0.3128(2) 0.0626(14) Uani 1.00 1 d .
C5 C 0.9448(3) 0.38465(19) 0.2877(2) 0.0579(13) Uani 1.00 1 d .
C6 C 0.8490(3) 0.4031(2) 0.3306(2) 0.0621(14) Uani 1.00 1 d .
C7 C 0.7530(3) 0.4304(2) 0.3172(2) 0.0671(14) Uani 1.00 1 d .
C8 C 0.6855(3) 0.4391(2) 0.3788(2) 0.0765(16) Uani 1.00 1 d .
C9 C 0.7419(4) 0.4180(2) 0.4282(2) 0.0757(16) Uani 1.00 1 d .
C10 C 1.1361(5) 0.3123(3) 0.4619(3) 0.125(2) Uani 1.00 1 d .
C11 C 1.2997(5) 0.2983(4) 0.3251(4) 0.144(3) Uani 1.00 1 d .
C12 C 1.3081(10) 0.2247(7) 0.3592(6) 0.237(6) Uani 1.00 1 d .
C13 C 1.1841(4) 0.3463(3) 0.2066(3) 0.108(2) Uani 1.00 1 d .
C14 C 0.9544(3) 0.3907(2) 0.2132(2) 0.0625(13) Uani 1.00 1 d .
C15 C 0.9819(4) 0.4516(2) 0.1743(2) 0.0854(17) Uani 1.00 1 d .
C16 C 0.9945(5) 0.4561(3) 0.1058(2) 0.106(2) Uani 1.00 1 d .
C17 C 0.9801(5) 0.3999(3) 0.0761(2) 0.108(2) Uani 1.00 1 d .
C18 C 0.9504(4) 0.3393(2) 0.1142(2) 0.095(2) Uani 1.00 1 d .
C19 C 0.9379(4) 0.3346(2) 0.1830(2) 0.0746(15) Uani 1.00 1 d .
C20 C 0.7252(4) 0.4482(2) 0.2511(2) 0.098(2) Uani 1.00 1 d .
C21 C 0.5764(4) 0.4672(3) 0.3928(3) 0.100(2) Uani 1.00 1 d .
C22 C 0.4888(5) 0.4139(4) 0.4168(5) 0.164(3) Uani 1.00 1 d .
C23 C 0.7027(5) 0.4188(3) 0.5030(2) 0.114(2) Uani 1.00 1 d .
C24 C 0.7356(4) 0.0733(2) 0.1570(2) 0.0722(15) Uani 1.00 1 d .
C25 C 0.6840(3) 0.0498(2) 0.2242(2) 0.0713(15) Uani 1.00 1 d .
C26 C 0.7546(3) 0.0605(2) 0.2640(2) 0.0664(13) Uani 1.00 1 d .
C27 C 0.8490(3) 0.09048(19) 0.22022(19) 0.0565(12) Uani 1.00 1 d .
C28 C 0.9463(3) 0.11116(19) 0.23150(18) 0.0557(12) Uani 1.00 1 d .
C29 C 1.0296(3) 0.1390(2) 0.1795(2) 0.0602(13) Uani 1.00 1 d .
C30 C 1.1354(3) 0.1603(2) 0.1792(2) 0.0652(14) Uani 1.00 1 d .
C31 C 1.1833(3) 0.1850(2) 0.1133(2) 0.0723(15) Uani 1.00 1 d .
C32 C 1.1074(3) 0.1775(2) 0.0746(2) 0.0700(14) Uani 1.00 1 d .
C33 C 0.6927(4) 0.0709(3) 0.0956(2) 0.101(2) Uani 1.00 1 d .
C34 C 0.5740(4) 0.0194(3) 0.2466(2) 0.100(2) Uani 1.00 1 d .
C35 C 0.4873(5) 0.0697(4) 0.2551(4) 0.160(3) Uani 1.00 1 d .
C36 C 0.7317(4) 0.0421(2) 0.3384(2) 0.0869(16) Uani 1.00 1 d .
C37 C 0.9607(3) 0.1053(2) 0.30262(19) 0.0602(13) Uani 1.00 1 d .
C38 C 0.9474(3) 0.1611(2) 0.3378(2) 0.0718(15) Uani 1.00 1 d .
C39 C 0.9617(4) 0.1568(2) 0.4023(2) 0.0902(19) Uani 1.00 1 d .
C40 C 0.9895(5) 0.0974(3) 0.4316(2) 0.099(2) Uani 1.00 1 d .
C41 C 1.0024(5) 0.0419(3) 0.3980(2) 0.100(2) Uani 1.00 1 d .
C42 C 0.9884(4) 0.0446(2) 0.3327(2) 0.0776(16) Uani 1.00 1 d .
C43 C 1.1906(4) 0.1550(2) 0.2362(2) 0.0878(17) Uani 1.00 1 d .
C44 C 1.2950(4) 0.2132(3) 0.0862(2) 0.101(2) Uani 1.00 1 d .
C45 C 1.3712(5) 0.1624(4) 0.0611(4) 0.149(3) Uani 1.00 1 d .
C46 C 1.1225(4) 0.1976(3) 0.0007(2) 0.104(2) Uani 1.00 1 d .
C47 C -0.1901(3) 0.0728(2) 0.9010(2) 0.0668(14) Uani 1.00 1 d .
C48 C -0.2855(3) 0.1074(2) 0.9169(2) 0.0681(15) Uani 1.00 1 d .
C49 C -0.2601(3) 0.1756(2) 0.9085(2) 0.0650(14) Uani 1.00 1 d .
C50 C -0.1455(3) 0.1812(2) 0.88787(19) 0.0565(13) Uani 1.00 1 d .
C51 C -0.0756(3) 0.23747(19) 0.87262(18) 0.0543(12) Uani 1.00 1 d .
C52 C 0.0333(3) 0.23186(19) 0.85062(19) 0.0562(13) Uani 1.00 1 d .
C53 C 0.1195(3) 0.2798(2) 0.8350(2) 0.0657(14) Uani 1.00 1 d .
C54 C 0.2122(3) 0.2453(2) 0.8176(2) 0.0739(16) Uani 1.00 1 d .
C55 C 0.1830(3) 0.1764(2) 0.8233(2) 0.0701(15) Uani 1.00 1 d .
C56 C -0.1775(4) -0.0017(2) 0.9048(3) 0.0942(18) Uani 1.00 1 d .
C57 C -0.3953(4) 0.0755(2) 0.9385(2) 0.0911(18) Uani 1.00 1 d .
C58 C -0.4459(5) 0.0700(4) 0.8809(4) 0.145(3) Uani 1.00 1 d .
C59 C -0.3396(3) 0.2304(2) 0.9187(3) 0.0924(18) Uani 1.00 1 d .
C60 C -0.1228(3) 0.30508(19) 0.88246(19) 0.0562(12) Uani 1.00 1 d .
C61 C -0.1412(3) 0.3473(2) 0.8285(2) 0.0732(15) Uani 1.00 1 d .
C62 C -0.1852(4) 0.4091(2) 0.8377(2) 0.0864(18) Uani 1.00 1 d .
C63 C -0.2129(4) 0.4291(2) 0.9002(3) 0.0939(19) Uani 1.00 1 d .
C64 C -0.1957(4) 0.3875(2) 0.9549(2) 0.0885(18) Uani 1.00 1 d .
C65 C -0.1494(3) 0.3265(2) 0.9463(2) 0.0712(15) Uani 1.00 1 d .
C66 C 0.1143(3) 0.3547(2) 0.8356(2) 0.0816(16) Uani 1.00 1 d .
C67 C 0.3259(4) 0.2719(2) 0.8005(2) 0.0953(18) Uani 1.00 1 d .
C68 C 0.3741(4) 0.2682(4) 0.8602(3) 0.133(2) Uani 1.00 1 d .
C69 C 0.2567(4) 0.1188(2) 0.8102(3) 0.0980(18) Uani 1.00 1 d .
C70 C 0.1777(4) 0.3278(2) 0.6311(2) 0.0735(16) Uani 1.00 1 d .
C71 C 0.2047(4) 0.2597(2) 0.6286(2) 0.0806(17) Uani 1.00 1 d .
C72 C 0.1119(4) 0.2228(2) 0.6358(2) 0.0730(15) Uani 1.00 1 d .
C73 C 0.0271(3) 0.2694(2) 0.6433(2) 0.0621(14) Uani 1.00 1 d .
C74 C -0.0828(3) 0.2606(2) 0.65327(18) 0.0607(13) Uani 1.00 1 d .
C75 C -0.1524(3) 0.3154(2) 0.65986(19) 0.0602(13) Uani 1.00 1 d .
C76 C -0.2660(3) 0.3182(2) 0.6745(2) 0.0733(16) Uani 1.00 1 d .
C77 C -0.2891(4) 0.3861(2) 0.6741(2) 0.0763(16) Uani 1.00 1 d .
C78 C -0.1938(4) 0.4223(2) 0.6603(2) 0.0697(15) Uani 1.00 1 d .
C79 C 0.2518(4) 0.3867(2) 0.6231(3) 0.102(2) Uani 1.00 1 d .
C80 C 0.3182(5) 0.2345(3) 0.6193(3) 0.116(2) Uani 1.00 1 d .
C81 C 0.3720(6) 0.2357(4) 0.5483(4) 0.161(3) Uani 1.00 1 d .
C82 C 0.1053(4) 0.1475(2) 0.6361(2) 0.0978(18) Uani 1.00 1 d .
C83 C -0.1298(3) 0.1918(2) 0.6567(2) 0.0644(13) Uani 1.00 1 d .
C84 C -0.1503(4) 0.1485(2) 0.7156(2) 0.0794(16) Uani 1.00 1 d .
C85 C -0.1967(4) 0.0859(2) 0.7193(2) 0.0924(18) Uani 1.00 1 d .
C86 C -0.2235(4) 0.0659(2) 0.6633(3) 0.0969(19) Uani 1.00 1 d .
C87 C -0.2046(4) 0.1086(2) 0.6046(2) 0.0954(19) Uani 1.00 1 d .
C88 C -0.1574(4) 0.1719(2) 0.6013(2) 0.0775(16) Uani 1.00 1 d .
C89 C -0.3465(4) 0.2614(3) 0.6893(3) 0.104(2) Uani 1.00 1 d .
C90 C -0.3992(4) 0.4157(3) 0.6869(3) 0.104(2) Uani 1.00 1 d .
C91 C -0.4414(5) 0.4288(4) 0.7583(4) 0.139(2) Uani 1.00 1 d .
C92 C -0.1791(4) 0.4979(2) 0.6533(2) 0.0936(18) Uani 1.00 1 d .
C93 C 0.6699(12) 0.2236(10) 0.4299(13) 0.283(10) Uani 1.00 1 d .
C94 C 0.628(2) 0.2300(10) 0.3767(19) 0.315(14) Uani 1.00 1 d .
C95 C 0.6570(18) 0.2439(11) 0.3056(13) 0.282(10) Uani 1.00 1 d .
C96 C 0.629(2) 0.2504(14) 0.240(2) 0.35(2) Uani 1.00 1 d .
C97 C 0.652(2) 0.2698(19) 0.181(2) 0.38(2) Uani 1.00 1 d .
C98 C 0.5993(17) 0.2669(12) 0.1281(18) 0.308(15) Uani 1.00 1 d .
C99 C 0.3019(17) 0.0490(10) 0.4665(9) 0.191(9) Uani 0.50 1 d P
C100 C 0.4024(19) 0.0533(6) 0.4897(8) 0.152(16) Uani 0.50 1 d P
C101 C 0.466(2) -0.0068(9) 0.4869(12) 0.17(2) Uani 0.50 1 d P
C102 C 0.662(4) 0.541(2) 0.060(2) 0.52(4) Uani 0.50 1 d P
C103 C 0.557(4) 0.547(2) 0.031(2) 0.48(4) Uani 0.50 1 d P
C104 C 0.509(3) 0.475(2) 0.030(2) 0.55(5) Uani 0.50 1 d P
B1 B 0.9249(4) 0.3693(2) 0.4393(2) 0.0652(16) Uani 1.00 1 d .
B2 B 0.9164(4) 0.1277(2) 0.0880(2) 0.0606(15) Uani 1.00 1 d .
B3 B 0.0149(4) 0.0971(2) 0.8602(2) 0.0585(15) Uani 1.00 1 d .
B4 B 0.0110(4) 0.4037(2) 0.6393(2) 0.0592(15) Uani 1.00 1 d .
H1 H 0.9631 0.4715 0.4463 0.088 Uiso 1.00 1 c R
H2 H 0.8716 0.3298 0.5292 0.102 Uiso 1.00 1 c R
H3 H 0.8503 0.1734 0.0192 0.088 Uiso 1.00 1 c R
H4 H 0.9454 0.0309 0.0703 0.074 Uiso 1.00 1 c R
H5 H 0.0128 0.0720 0.9606 0.072 Uiso 1.00 1 c R
H6 H 0.0491 0.0148 0.8100 0.084 Uiso 1.00 1 c R
H7 H 0.0655 0.4793 0.6802 0.088 Uiso 1.00 1 c R
H8 H 0.0207 0.4322 0.5310 0.073 Uiso 1.00 1 c R
H9 H 1.1637 0.3518 0.4742 0.150 Uiso 1.00 1 c R
H10 H 1.1868 0.2776 0.4615 0.150 Uiso 1.00 1 c R
H11 H 1.0715 0.2982 0.4938 0.150 Uiso 1.00 1 c R
H12 H 1.3339 0.3004 0.2787 0.173 Uiso 1.00 1 c R
H13 H 1.3358 0.3282 0.3457 0.173 Uiso 1.00 1 c R
H14 H 1.3074 0.2256 0.4053 0.287 Uiso 1.00 1 c R
H15 H 1.3718 0.2052 0.3372 0.287 Uiso 1.00 1 c R
H16 H 1.2480 0.1983 0.3560 0.287 Uiso 1.00 1 c R
H17 H 1.2141 0.3901 0.1913 0.130 Uiso 1.00 1 c R
H18 H 1.1310 0.3375 0.1834 0.130 Uiso 1.00 1 c R
H19 H 1.2389 0.3140 0.1986 0.130 Uiso 1.00 1 c R
H20 H 0.9921 0.4905 0.1949 0.103 Uiso 1.00 1 c R
H21 H 1.0126 0.4982 0.0789 0.128 Uiso 1.00 1 c R
H22 H 0.9909 0.4032 0.0286 0.130 Uiso 1.00 1 c R
H23 H 0.9386 0.3008 0.0936 0.114 Uiso 1.00 1 c R
H24 H 0.9176 0.2927 0.2098 0.089 Uiso 1.00 1 c R
H25 H 0.7457 0.4938 0.2349 0.117 Uiso 1.00 1 c R
H26 H 0.6502 0.4426 0.2565 0.117 Uiso 1.00 1 c R
H27 H 0.7617 0.4197 0.2199 0.117 Uiso 1.00 1 c R
H28 H 0.5715 0.4966 0.4266 0.120 Uiso 1.00 1 c R
H29 H 0.5659 0.4921 0.3527 0.120 Uiso 1.00 1 c R
H30 H 0.4669 0.4005 0.3791 0.199 Uiso 1.00 1 c R
H31 H 0.4296 0.4318 0.4460 0.199 Uiso 1.00 1 c R
H32 H 0.5148 0.3762 0.4400 0.199 Uiso 1.00 1 c R
H33 H 0.6678 0.3770 0.5224 0.136 Uiso 1.00 1 c R
H34 H 0.6537 0.4543 0.5114 0.136 Uiso 1.00 1 c R
H35 H 0.7615 0.4256 0.5222 0.136 Uiso 1.00 1 c R
H36 H 0.6562 0.1111 0.0875 0.123 Uiso 1.00 1 c R
H37 H 0.6448 0.0334 0.1025 0.123 Uiso 1.00 1 c R
H38 H 0.7503 0.0664 0.0580 0.123 Uiso 1.00 1 c R
H39 H 0.5637 -0.0081 0.2138 0.120 Uiso 1.00 1 c R
H40 H 0.5687 -0.0076 0.2883 0.120 Uiso 1.00 1 c R
H41 H 0.4712 0.0800 0.3005 0.192 Uiso 1.00 1 c R
H42 H 0.4254 0.0513 0.2457 0.192 Uiso 1.00 1 c R
H43 H 0.5104 0.1093 0.2256 0.192 Uiso 1.00 1 c R
H44 H 0.7002 0.0790 0.3604 0.104 Uiso 1.00 1 c R
H45 H 0.7966 0.0312 0.3514 0.104 Uiso 1.00 1 c R
H46 H 0.6840 0.0042 0.3509 0.104 Uiso 1.00 1 c R
H47 H 0.9283 0.2028 0.3170 0.086 Uiso 1.00 1 c R
H48 H 0.9519 0.1953 0.4260 0.108 Uiso 1.00 1 c R
H49 H 0.9999 0.0942 0.4762 0.119 Uiso 1.00 1 c R
H50 H 1.0214 0.0005 0.4194 0.120 Uiso 1.00 1 c R
H51 H 0.9978 0.0059 0.3094 0.093 Uiso 1.00 1 c R
H52 H 1.1780 0.1943 0.2584 0.105 Uiso 1.00 1 c R
H53 H 1.2652 0.1507 0.2190 0.105 Uiso 1.00 1 c R
H54 H 1.1634 0.1166 0.2670 0.105 Uiso 1.00 1 c R
H55 H 1.2946 0.2475 0.0505 0.121 Uiso 1.00 1 c R
H56 H 1.3176 0.2318 0.1213 0.121 Uiso 1.00 1 c R
H57 H 1.4014 0.1423 0.0966 0.178 Uiso 1.00 1 c R
H58 H 1.4263 0.1826 0.0255 0.178 Uiso 1.00 1 c R
H59 H 1.3351 0.1283 0.0454 0.178 Uiso 1.00 1 c R
H60 H 1.1506 0.1608 -0.0230 0.125 Uiso 1.00 1 c R
H61 H 1.1713 0.2349 -0.0129 0.125 Uiso 1.00 1 c R
H62 H 1.0559 0.2096 -0.0089 0.125 Uiso 1.00 1 c R
H63 H -0.1765 -0.0162 0.8623 0.113 Uiso 1.00 1 c R
H64 H -0.2352 -0.0234 0.9377 0.113 Uiso 1.00 1 c R
H65 H -0.1119 -0.0133 0.9169 0.113 Uiso 1.00 1 c R
H66 H -0.3905 0.0316 0.9604 0.110 Uiso 1.00 1 c R
H67 H -0.4395 0.1020 0.9690 0.110 Uiso 1.00 1 c R
H68 H -0.4834 0.1102 0.8726 0.174 Uiso 1.00 1 c R
H69 H -0.4947 0.0328 0.8912 0.174 Uiso 1.00 1 c R
H70 H -0.3921 0.0642 0.8417 0.174 Uiso 1.00 1 c R
H71 H -0.3592 0.2444 0.8776 0.111 Uiso 1.00 1 c R
H72 H -0.3090 0.2674 0.9331 0.111 Uiso 1.00 1 c R
H73 H -0.4015 0.2141 0.9519 0.111 Uiso 1.00 1 c R
H74 H -0.1233 0.3335 0.7847 0.088 Uiso 1.00 1 c R
H75 H -0.1970 0.4380 0.8003 0.104 Uiso 1.00 1 c R
H76 H -0.2438 0.4718 0.9064 0.112 Uiso 1.00 1 c R
H77 H -0.2158 0.4014 0.9985 0.106 Uiso 1.00 1 c R
H78 H -0.1358 0.2986 0.9838 0.085 Uiso 1.00 1 c R
H79 H 0.1097 0.3756 0.7925 0.098 Uiso 1.00 1 c R
H80 H 0.1769 0.3709 0.8463 0.098 Uiso 1.00 1 c R
H81 H 0.0531 0.3654 0.8683 0.098 Uiso 1.00 1 c R
H82 H 0.3678 0.2462 0.7682 0.114 Uiso 1.00 1 c R
H83 H 0.3270 0.3176 0.7816 0.114 Uiso 1.00 1 c R
H84 H 0.3604 0.3084 0.8808 0.160 Uiso 1.00 1 c R
H85 H 0.4494 0.2629 0.8461 0.160 Uiso 1.00 1 c R
H86 H 0.3439 0.2308 0.8915 0.160 Uiso 1.00 1 c R
H87 H 0.2766 0.1017 0.8507 0.118 Uiso 1.00 1 c R
H88 H 0.3190 0.1337 0.7769 0.118 Uiso 1.00 1 c R
H89 H 0.2215 0.0840 0.7951 0.118 Uiso 1.00 1 c R
H90 H 0.2746 0.4034 0.5767 0.123 Uiso 1.00 1 c R
H91 H 0.3126 0.3733 0.6400 0.123 Uiso 1.00 1 c R
H92 H 0.2163 0.4211 0.6473 0.123 Uiso 1.00 1 c R
H93 H 0.3576 0.2623 0.6398 0.139 Uiso 1.00 1 c R
H94 H 0.3157 0.1895 0.6406 0.139 Uiso 1.00 1 c R
H95 H 0.3590 0.1938 0.5332 0.193 Uiso 1.00 1 c R
H96 H 0.4466 0.2422 0.5428 0.193 Uiso 1.00 1 c R
H97 H 0.3450 0.2711 0.5225 0.193 Uiso 1.00 1 c R
H98 H 0.1112 0.1371 0.5915 0.117 Uiso 1.00 1 c R
H99 H 0.0387 0.1307 0.6637 0.117 Uiso 1.00 1 c R
H100 H 0.1619 0.1273 0.6532 0.117 Uiso 1.00 1 c R
H101 H -0.1319 0.1620 0.7543 0.096 Uiso 1.00 1 c R
H102 H -0.2108 0.0568 0.7604 0.111 Uiso 1.00 1 c R
H103 H -0.2549 0.0226 0.6654 0.116 Uiso 1.00 1 c R
H104 H -0.2237 0.0951 0.5661 0.115 Uiso 1.00 1 c R
H105 H -0.1445 0.2014 0.5605 0.093 Uiso 1.00 1 c R
H106 H -0.3626 0.2515 0.6486 0.124 Uiso 1.00 1 c R
H107 H -0.4100 0.2739 0.7190 0.124 Uiso 1.00 1 c R
H108 H -0.3182 0.2227 0.7098 0.124 Uiso 1.00 1 c R
H109 H -0.3959 0.4571 0.6587 0.125 Uiso 1.00 1 c R
H110 H -0.4469 0.3852 0.6759 0.125 Uiso 1.00 1 c R
H111 H -0.4788 0.3899 0.7833 0.167 Uiso 1.00 1 c R
H112 H -0.4886 0.4656 0.7593 0.167 Uiso 1.00 1 c R
H113 H -0.3836 0.4395 0.7769 0.167 Uiso 1.00 1 c R
H114 H -0.1779 0.5118 0.6957 0.112 Uiso 1.00 1 c R
H115 H -0.2369 0.5187 0.6376 0.112 Uiso 1.00 1 c R
H116 H -0.1137 0.5110 0.6220 0.112 Uiso 1.00 1 c R
H117 H 0.6882 0.1777 0.4373 0.337 Uiso 1.00 1 c R
H118 H 0.6151 0.2342 0.4664 0.337 Uiso 1.00 1 c R
H119 H 0.7290 0.2520 0.4224 0.337 Uiso 1.00 1 c R
H120 H 0.5927 0.1883 0.3794 0.396 Uiso 1.00 1 c R
H121 H 0.5790 0.2646 0.3856 0.396 Uiso 1.00 1 c R
H122 H 0.6857 0.2882 0.3031 0.337 Uiso 1.00 1 c R
H123 H 0.7137 0.2133 0.2972 0.337 Uiso 1.00 1 c R
H124 H 0.6372 0.2041 0.2320 0.406 Uiso 1.00 1 c R
H125 H 0.5609 0.2627 0.2513 0.406 Uiso 1.00 1 c R
H126 H 0.6498 0.3206 0.1764 0.490 Uiso 1.00 1 c R
H127 H 0.7176 0.2585 0.1567 0.490 Uiso 1.00 1 c R
H128 H 0.5752 0.2222 0.1301 0.475 Uiso 1.00 1 c R
H129 H 0.6466 0.2800 0.0852 0.475 Uiso 1.00 1 c R
H130 H 0.5391 0.2961 0.1325 0.475 Uiso 1.00 1 c R
H131 H 0.3184 0.0677 0.4213 0.245 Uiso 0.50 1 c R
H132 H 0.2516 0.0710 0.4940 0.245 Uiso 0.50 1 c R
H133 H 0.2856 0.0019 0.4695 0.245 Uiso 0.50 1 c R
H134 H 0.4491 0.0881 0.4627 0.371 Uiso 0.50 1 c R
H135 H 0.3873 0.0623 0.5354 0.371 Uiso 0.50 1 c R
H136 H 0.4202 -0.0439 0.5119 0.564 Uiso 0.50 1 c R
H137 H 0.4706 -0.0357 0.4538 0.522 Uiso 0.50 1 c R
H139 H 0.7283 0.5504 0.0317 0.616 Uiso 0.50 1 c R
H140 H 0.6582 0.5665 0.1000 0.616 Uiso 0.50 1 c R
H142 H 0.7091 0.5093 0.0577 0.616 Uiso 0.50 1 c R
H144 H 0.5852 0.5695 -0.0116 0.520 Uiso 0.50 1 c R
H145 H 0.5644 0.4536 0.0343 0.579 Uiso 0.50 1 c R
H146 H 0.4647 0.4879 0.0737 0.579 Uiso 0.50 1 c R
H147 H 0.5113 0.5723 0.0593 0.520 Uiso 0.50 1 c R

loop_
_atom_site_aniso_label
_atom_site_aniso_U_11
_atom_site_aniso_U_22
_atom_site_aniso_U_33
_atom_site_aniso_U_12
_atom_site_aniso_U_13
_atom_site_aniso_U_23
O1 0.106(2) 0.0560(17) 0.0606(17) 0.0037(15) -0.0359(15) -0.0056(13)
O2 0.142(3) 0.0560(18) 0.0665(19) -0.0045(18) -0.0324(18) 0.0020(14)
O3 0.098(2) 0.0578(17) 0.0689(18) 0.0067(15) -0.0295(15) -0.0032(13)
O4 0.092(2) 0.0539(15) 0.0441(14) -0.0001(14) -0.0144(13) -0.0049(12)
O5 0.0752(18) 0.0541(16) 0.0544(16) 0.0078(13) -0.0106(13) -0.0039(12)
O6 0.103(2) 0.0661(17) 0.0538(16) 0.0105(15) -0.0190(15) -0.0151(13)
O7 0.101(2) 0.0639(17) 0.0598(17) -0.0079(15) -0.0254(15) -0.0088(13)
O8 0.0804(19) 0.0566(16) 0.0566(16) -0.0052(14) -0.0214(13) 0.0011(12)
N1 0.080(2) 0.061(2) 0.075(2) 0.0164(19) -0.036(2) -0.0157(17)
N2 0.075(2) 0.062(2) 0.056(2) -0.0004(18) -0.0173(18) -0.0078(16)
N3 0.064(2) 0.064(2) 0.055(2) 0.0009(17) -0.0154(16) -0.0112(15)
N4 0.072(2) 0.058(2) 0.0464(19) -0.0074(17) -0.0111(17) -0.0060(15)
N5 0.069(2) 0.052(2) 0.058(2) -0.0036(18) -0.0149(16) -0.0072(15)
N6 0.063(2) 0.057(2) 0.0534(19) 0.0025(17) -0.0077(16) -0.0032(15)
N7 0.073(2) 0.053(2) 0.068(2) -0.0026(18) -0.0208(18) -0.0041(16)
N8 0.082(2) 0.055(2) 0.053(2) 0.003(2) -0.0171(17) -0.0010(15)
C1 0.100(4) 0.071(3) 0.099(3) 0.022(2) -0.046(3) -0.024(2)
C2 0.084(3) 0.087(3) 0.119(4) 0.025(2) -0.043(3) -0.041(3)
C3 0.081(3) 0.073(3) 0.087(3) 0.007(2) -0.015(2) -0.030(2)
C4 0.071(3) 0.057(2) 0.062(2) 0.005(2) -0.017(2) -0.015(2)
C5 0.073(3) 0.046(2) 0.057(2) -0.000(2) -0.020(2) -0.0081(18)
C6 0.077(3) 0.055(2) 0.058(2) -0.002(2) -0.024(2) -0.0078(19)
C7 0.068(2) 0.062(2) 0.078(3) 0.001(2) -0.031(2) -0.007(2)
C8 0.072(3) 0.074(3) 0.085(3) 0.004(2) -0.020(2) -0.010(2)
C9 0.079(3) 0.076(3) 0.070(3) 0.001(2) -0.011(2) -0.014(2)
C10 0.159(6) 0.133(5) 0.115(4) 0.067(4) -0.085(4) -0.037(3)
C11 0.117(5) 0.127(5) 0.216(8) 0.059(4) -0.072(5) -0.072(5)
C12 0.232(12) 0.265(14) 0.265(13) 0.098(10) -0.121(10) -0.115(11)
C13 0.089(3) 0.114(4) 0.117(4) 0.008(3) -0.004(3) -0.035(3)
C14 0.076(2) 0.060(2) 0.056(2) -0.003(2) -0.024(2) -0.006(2)
C15 0.128(4) 0.070(3) 0.061(3) -0.014(2) -0.029(2) -0.004(2)
C16 0.157(5) 0.093(4) 0.068(3) -0.030(3) -0.033(3) 0.009(2)
C17 0.150(5) 0.126(5) 0.051(2) -0.024(4) -0.028(3) -0.007(3)
C18 0.135(4) 0.086(3) 0.070(3) -0.009(3) -0.032(3) -0.022(2)
C19 0.098(3) 0.070(3) 0.061(2) -0.007(2) -0.026(2) -0.011(2)
C20 0.102(4) 0.101(3) 0.104(4) 0.020(3) -0.052(3) -0.011(3)
C21 0.073(3) 0.103(4) 0.127(4) 0.013(3) -0.025(3) -0.021(3)
C22 0.077(4) 0.141(6) 0.267(10) 0.003(4) -0.026(5) -0.026(6)
C23 0.115(4) 0.140(5) 0.081(3) 0.025(3) -0.007(3) -0.028(3)
C24 0.074(3) 0.078(3) 0.069(3) -0.005(2) -0.023(2) -0.013(2)
C25 0.066(3) 0.075(2) 0.071(3) -0.012(2) -0.009(2) -0.011(2)
C26 0.072(3) 0.062(2) 0.059(2) 0.001(2) -0.002(2) -0.006(2)
C27 0.067(2) 0.055(2) 0.048(2) 0.002(2) -0.014(2) -0.0084(18)
C28 0.074(2) 0.049(2) 0.046(2) 0.004(2) -0.013(2) -0.0091(17)
C29 0.074(3) 0.056(2) 0.050(2) 0.004(2) -0.012(2) -0.0110(18)
C30 0.063(2) 0.064(2) 0.071(3) -0.001(2) -0.016(2) -0.015(2)
C31 0.071(3) 0.079(3) 0.063(2) -0.014(2) -0.004(2) -0.013(2)
C32 0.077(3) 0.070(2) 0.058(2) -0.011(2) -0.006(2) -0.008(2)
C33 0.097(3) 0.125(4) 0.090(3) -0.024(3) -0.039(3) -0.008(3)
C34 0.084(3) 0.116(4) 0.098(3) -0.013(3) -0.016(2) -0.013(3)
C35 0.072(4) 0.163(7) 0.225(8) -0.014(4) 0.003(4) -0.020(6)
C36 0.086(3) 0.101(3) 0.065(2) -0.014(2) -0.003(2) -0.000(2)
C37 0.067(2) 0.064(2) 0.050(2) 0.001(2) -0.0164(19) -0.002(2)
C38 0.099(3) 0.065(2) 0.053(2) 0.012(2) -0.019(2) -0.014(2)
C39 0.118(4) 0.097(4) 0.062(3) 0.006(3) -0.027(2) -0.024(2)
C40 0.131(4) 0.112(4) 0.058(3) 0.016(3) -0.034(2) -0.010(3)
C41 0.135(5) 0.092(4) 0.073(3) 0.025(3) -0.033(3) 0.012(3)
C42 0.109(3) 0.065(2) 0.064(2) 0.020(2) -0.031(2) -0.005(2)
C43 0.073(3) 0.109(3) 0.084(3) -0.010(2) -0.023(2) -0.013(2)
C44 0.081(3) 0.119(4) 0.099(3) -0.023(3) -0.001(2) -0.032(3)
C45 0.081(4) 0.157(6) 0.194(7) -0.020(4) 0.020(4) -0.062(5)
C46 0.118(4) 0.125(4) 0.057(3) -0.042(3) -0.001(2) -0.000(2)
C47 0.075(3) 0.059(2) 0.068(2) -0.009(2) -0.021(2) -0.007(2)
C48 0.065(3) 0.075(3) 0.068(2) -0.008(2) -0.021(2) -0.012(2)
C49 0.068(3) 0.063(2) 0.068(2) -0.002(2) -0.022(2) -0.011(2)
C50 0.066(2) 0.054(2) 0.052(2) -0.002(2) -0.0187(19) -0.0066(18)
C51 0.070(3) 0.052(2) 0.045(2) 0.004(2) -0.0204(19) -0.0068(17)
C52 0.067(3) 0.051(2) 0.051(2) 0.003(2) -0.0158(19) -0.0042(18)
C53 0.068(3) 0.061(2) 0.065(2) -0.007(2) -0.015(2) 0.001(2)
C54 0.069(3) 0.079(3) 0.066(2) -0.012(2) -0.007(2) 0.002(2)
C55 0.066(3) 0.071(3) 0.068(2) 0.009(2) -0.008(2) -0.001(2)
C56 0.090(3) 0.060(3) 0.130(4) -0.013(2) -0.022(3) -0.008(2)
C57 0.073(3) 0.092(3) 0.108(3) -0.009(2) -0.018(2) -0.019(2)
C58 0.101(4) 0.186(7) 0.156(6) -0.050(4) -0.039(4) -0.032(5)
C59 0.059(3) 0.086(3) 0.135(4) 0.006(2) -0.022(2) -0.027(3)
C60 0.064(2) 0.052(2) 0.055(2) -0.0025(19) -0.0204(19) -0.0035(19)
C61 0.096(3) 0.067(3) 0.060(2) 0.011(2) -0.024(2) -0.010(2)
C62 0.109(4) 0.070(3) 0.081(3) 0.015(2) -0.029(2) -0.002(2)
C63 0.103(4) 0.062(3) 0.116(4) 0.022(2) -0.023(3) -0.011(3)
C64 0.117(4) 0.072(3) 0.079(3) 0.020(2) -0.019(2) -0.025(2)
C65 0.088(3) 0.069(2) 0.059(2) 0.009(2) -0.021(2) -0.011(2)
C66 0.079(3) 0.062(2) 0.104(3) -0.016(2) -0.027(2) 0.002(2)
C67 0.074(3) 0.099(3) 0.101(3) -0.012(2) -0.006(2) 0.005(3)
C68 0.082(4) 0.178(6) 0.135(5) -0.035(4) -0.036(3) 0.024(4)
C69 0.079(3) 0.087(3) 0.117(4) 0.009(2) -0.003(2) -0.008(3)
C70 0.069(3) 0.065(3) 0.088(3) -0.001(2) -0.024(2) -0.003(2)
C71 0.069(3) 0.071(3) 0.099(3) 0.010(2) -0.015(2) -0.002(2)
C72 0.087(3) 0.059(2) 0.069(2) 0.013(2) -0.013(2) -0.001(2)
C73 0.079(3) 0.051(2) 0.057(2) 0.001(2) -0.016(2) -0.0029(18)
C74 0.081(3) 0.056(2) 0.045(2) -0.008(2) -0.015(2) -0.0035(17)
C75 0.072(3) 0.053(2) 0.055(2) -0.005(2) -0.014(2) -0.0055(18)
C76 0.069(3) 0.080(3) 0.070(2) -0.001(2) -0.016(2) -0.007(2)
C77 0.079(3) 0.074(3) 0.075(3) 0.014(2) -0.019(2) -0.006(2)
C78 0.082(3) 0.060(2) 0.065(2) 0.009(2) -0.015(2) -0.005(2)
C79 0.081(3) 0.086(3) 0.146(5) -0.002(2) -0.042(3) -0.011(3)
C80 0.105(4) 0.100(4) 0.135(5) 0.009(3) -0.014(4) -0.008(3)
C81 0.134(6) 0.177(7) 0.160(7) 0.027(5) -0.014(5) -0.009(5)
C82 0.110(4) 0.060(3) 0.111(4) 0.014(2) -0.002(3) -0.007(2)
C83 0.080(3) 0.055(2) 0.055(2) -0.002(2) -0.012(2) -0.004(2)
C84 0.107(3) 0.064(3) 0.064(2) -0.013(2) -0.017(2) -0.001(2)
C85 0.119(4) 0.075(3) 0.074(3) -0.021(3) -0.011(2) 0.004(2)
C86 0.120(4) 0.061(3) 0.099(4) -0.026(2) -0.008(3) -0.004(2)
C87 0.133(4) 0.077(3) 0.081(3) -0.021(3) -0.028(3) -0.020(2)
C88 0.104(3) 0.066(3) 0.062(2) -0.015(2) -0.019(2) -0.005(2)
C89 0.071(3) 0.097(3) 0.140(4) -0.001(3) -0.019(3) -0.016(3)
C90 0.084(3) 0.110(4) 0.111(4) 0.021(3) -0.013(3) -0.007(3)
C91 0.098(4) 0.147(6) 0.154(6) 0.032(4) 0.001(4) -0.006(4)
C92 0.096(3) 0.066(3) 0.111(4) 0.012(2) -0.014(3) 0.001(2)
C93 0.152(11) 0.259(18) 0.44(3) 0.023(10) -0.024(13) -0.165(19)
C94 0.27(2) 0.175(13) 0.53(4) 0.083(14) -0.18(2) -0.01(2)
C95 0.250(19) 0.205(17) 0.33(2) -0.030(14) 0.10(2) -0.140(19)
C96 0.27(3) 0.169(14) 0.64(7) -0.001(15) -0.25(4) 0.06(2)
C97 0.24(2) 0.36(4) 0.52(6) -0.07(2) 0.01(3) -0.23(3)
C98 0.27(2) 0.29(2) 0.44(5) -0.044(15) -0.20(2) -0.08(2)
C99 0.26(2) 0.183(18) 0.149(14) -0.093(16) -0.060(14) -0.077(13)
C100 0.14(6) 0.18(2) 0.087(11) -0.06(3) 0.08(2) -0.045(14)
C101 0.20(9) 0.059(10) 0.14(2) -0.17(2) 0.20(4) -0.080(10)
C102 0.56(9) 0.61(9) 0.47(6) 0.35(8) -0.16(6) -0.39(7)
C103 0.38(6) 0.64(11) 0.55(9) 0.27(7) -0.20(6) -0.40(8)
C104 0.57(10) 0.78(13) 0.42(7) 0.57(10) -0.24(6) -0.40(8)
B1 0.090(3) 0.056(3) 0.057(2) 0.010(2) -0.030(2) -0.011(2)
B2 0.080(3) 0.050(2) 0.050(2) 0.000(2) -0.012(2) -0.005(2)
B3 0.069(3) 0.053(2) 0.055(2) 0.005(2) -0.016(2) -0.008(2)
B4 0.075(3) 0.049(2) 0.058(2) 0.003(2) -0.024(2) -0.004(2)

loop_
_atom_type_symbol
_atom_type_description
_atom_type_scat_dispersion_real
_atom_type_scat_dispersion_imag
_atom_type_scat_source
C C 0.003 0.002
;
International Tables for Crystallography
(1992, Vol. C, Tables 4.2.6.8 and 6.1.1.4)
;
H H 0.000 0.000
;
International Tables for Crystallography
(1992, Vol. C, Table 6.1.1.4)
;
N N 0.006 0.003
;
International Tables for Crystallography
(1992, Vol. C, Tables 4.2.6.8 and 6.1.1.4)
;
O O 0.011 0.006
;
International Tables for Crystallography
(1992, Vol. C, Tables 4.2.6.8 and 6.1.1.4)
;
B B 0.001 0.001
;
International Tables for Crystallography
(1992, Vol. C, Tables 4.2.6.8 and 6.1.1.4)
;

loop_
_geom_angle_atom_site_label_1
_geom_angle_atom_site_label_2
_geom_angle_atom_site_label_3
_geom_angle
_geom_angle_publ_flag
_geom_angle_site_symmetry_1
_geom_angle_site_symmetry_3
C(1) N(1) C(4) 107.7(3) yes . .
C(1) N(1) B(1) 124.6(4) yes . .
C(4) N(1) B(1) 127.5(3) yes . .
C(6) N(2) C(9) 106.9(3) yes . .
C(6) N(2) B(1) 128.1(3) yes . .
C(9) N(2) B(1) 125.0(3) yes . .
C(24) N(3) C(27) 107.9(3) yes . .
C(24) N(3) B(2) 124.8(3) yes . .
C(27) N(3) B(2) 127.3(3) yes . .
C(29) N(4) C(32) 107.5(3) yes . .
C(29) N(4) B(2) 126.9(3) yes . .
C(32) N(4) B(2) 125.3(3) yes . .
C(47) N(5) C(50) 107.8(3) yes . .
C(47) N(5) B(3) 125.4(3) yes . .
C(50) N(5) B(3) 126.8(3) yes . .
C(52) N(6) C(55) 107.2(3) yes . .
C(52) N(6) B(3) 127.2(3) yes . .
C(55) N(6) B(3) 125.4(3) yes . .
C(70) N(7) C(73) 107.6(3) yes . .
C(70) N(7) B(4) 125.6(3) yes . .
C(73) N(7) B(4) 126.6(3) yes . .
C(75) N(8) C(78) 106.6(3) yes . .
C(75) N(8) B(4) 127.5(3) yes . .
C(78) N(8) B(4) 125.9(3) yes . .
N(1) C(1) C(2) 110.2(5) yes . .
N(1) C(1) C(10) 123.4(4) yes . .
C(2) C(1) C(10) 126.4(5) yes . .
C(1) C(2) C(3) 107.4(4) yes . .
C(1) C(2) C(11) 123.9(6) yes . .
C(3) C(2) C(11) 128.6(5) yes . .
C(2) C(3) C(4) 106.6(4) yes . .
C(2) C(3) C(13) 125.3(4) yes . .
C(4) C(3) C(13) 128.0(5) yes . .
N(1) C(4) C(3) 108.1(4) yes . .
N(1) C(4) C(5) 119.8(3) yes . .
C(3) C(4) C(5) 132.1(4) yes . .
C(4) C(5) C(6) 121.6(3) yes . .
C(4) C(5) C(14) 118.7(3) yes . .
C(6) C(5) C(14) 119.7(4) yes . .
N(2) C(6) C(5) 119.4(4) yes . .
N(2) C(6) C(7) 108.7(3) yes . .
C(5) C(6) C(7) 131.9(4) yes . .
C(6) C(7) C(8) 107.0(4) yes . .
C(6) C(7) C(20) 128.9(4) yes . .
C(8) C(7) C(20) 124.1(4) yes . .
C(7) C(8) C(9) 106.6(4) yes . .
C(7) C(8) C(21) 128.8(5) yes . .
C(9) C(8) C(21) 124.6(4) yes . .
N(2) C(9) C(8) 110.9(3) yes . .
N(2) C(9) C(23) 122.6(4) yes . .
C(8) C(9) C(23) 126.6(4) yes . .
C(2) C(11) C(12) 113.4(6) yes . .
C(5) C(14) C(15) 120.4(4) yes . .
C(5) C(14) C(19) 120.0(3) yes . .
C(15) C(14) C(19) 119.6(4) yes . .
C(14) C(15) C(16) 120.0(4) yes . .
C(15) C(16) C(17) 120.0(5) yes . .
C(16) C(17) C(18) 120.7(4) yes . .
C(17) C(18) C(19) 119.4(5) yes . .
C(14) C(19) C(18) 120.3(4) yes . .
C(8) C(21) C(22) 113.4(5) yes . .
N(3) C(24) C(25) 109.9(4) yes . .
N(3) C(24) C(33) 122.9(3) yes . .
C(25) C(24) C(33) 127.2(4) yes . .
C(24) C(25) C(26) 107.3(3) yes . .
C(24) C(25) C(34) 125.3(4) yes . .
C(26) C(25) C(34) 127.4(4) yes . .
C(25) C(26) C(27) 106.8(3) yes . .
C(25) C(26) C(36) 124.6(3) yes . .
C(27) C(26) C(36) 128.6(4) yes . .
N(3) C(27) C(26) 108.1(3) yes . .
N(3) C(27) C(28) 119.4(3) yes . .
C(26) C(27) C(28) 132.4(3) yes . .
C(27) C(28) C(29) 122.2(3) yes . .
C(27) C(28) C(37) 119.1(3) yes . .
C(29) C(28) C(37) 118.7(3) yes . .
N(4) C(29) C(28) 120.1(4) yes . .
N(4) C(29) C(30) 108.4(3) yes . .
C(28) C(29) C(30) 131.4(4) yes . .
C(29) C(30) C(31) 106.6(4) yes . .
C(29) C(30) C(43) 128.8(3) yes . .
C(31) C(30) C(43) 124.5(4) yes . .
C(30) C(31) C(32) 107.0(3) yes . .
C(30) C(31) C(44) 127.7(4) yes . .
C(32) C(31) C(44) 125.3(4) yes . .
N(4) C(32) C(31) 110.4(3) yes . .
N(4) C(32) C(46) 123.0(4) yes . .
C(31) C(32) C(46) 126.6(4) yes . .
C(25) C(34) C(35) 114.1(5) yes . .
C(28) C(37) C(38) 120.1(3) yes . .
C(28) C(37) C(42) 120.2(3) yes . .
C(38) C(37) C(42) 119.7(4) yes . .
C(37) C(38) C(39) 120.8(4) yes . .
C(38) C(39) C(40) 119.5(5) yes . .
C(39) C(40) C(41) 120.5(5) yes . .
C(40) C(41) C(42) 121.3(5) yes . .
C(37) C(42) C(41) 118.1(4) yes . .
C(31) C(44) C(45) 112.8(5) yes . .
N(5) C(47) C(48) 110.2(3) yes . .
N(5) C(47) C(56) 122.8(4) yes . .
C(48) C(47) C(56) 127.0(4) yes . .
C(47) C(48) C(49) 107.7(3) yes . .
C(47) C(48) C(57) 125.5(4) yes . .
C(49) C(48) C(57) 126.8(4) yes . .
C(48) C(49) C(50) 106.3(3) yes . .
C(48) C(49) C(59) 125.0(4) yes . .
C(50) C(49) C(59) 128.7(3) yes . .
N(5) C(50) C(49) 107.9(3) yes . .
N(5) C(50) C(51) 120.5(3) yes . .
C(49) C(50) C(51) 131.6(3) yes . .
C(50) C(51) C(52) 122.3(3) yes . .
C(50) C(51) C(60) 117.8(3) yes . .
C(52) C(51) C(60) 120.0(3) yes . .
N(6) C(52) C(51) 119.5(3) yes . .
N(6) C(52) C(53) 107.7(3) yes . .
C(51) C(52) C(53) 132.8(3) yes . .
C(52) C(53) C(54) 107.4(3) yes . .
C(52) C(53) C(66) 128.2(4) yes . .
C(54) C(53) C(66) 124.4(4) yes . .
C(53) C(54) C(55) 107.0(4) yes . .
C(53) C(54) C(67) 128.6(4) yes . .
C(55) C(54) C(67) 124.3(4) yes . .
N(6) C(55) C(54) 110.7(3) yes . .
N(6) C(55) C(69) 122.3(4) yes . .
C(54) C(55) C(69) 127.0(4) yes . .
C(48) C(57) C(58) 112.8(4) yes . .
C(51) C(60) C(61) 120.5(3) yes . .
C(51) C(60) C(65) 120.6(3) yes . .
C(61) C(60) C(65) 118.9(3) yes . .
C(60) C(61) C(62) 120.4(4) yes . .
C(61) C(62) C(63) 120.5(4) yes . .
C(62) C(63) C(64) 120.0(4) yes . .
C(63) C(64) C(65) 120.2(4) yes . .
C(60) C(65) C(64) 120.0(4) yes . .
C(54) C(67) C(68) 113.1(4) yes . .
N(7) C(70) C(71) 110.1(4) yes . .
N(7) C(70) C(79) 122.4(4) yes . .
C(71) C(70) C(79) 127.5(4) yes . .
C(70) C(71) C(72) 108.0(4) yes . .
C(70) C(71) C(80) 124.0(4) yes . .
C(72) C(71) C(80) 128.1(4) yes . .
C(71) C(72) C(73) 106.6(4) yes . .
C(71) C(72) C(82) 125.1(4) yes . .
C(73) C(72) C(82) 128.3(4) yes . .
N(7) C(73) C(72) 107.7(4) yes . .
N(7) C(73) C(74) 120.3(3) yes . .
C(72) C(73) C(74) 132.0(3) yes . .
C(73) C(74) C(75) 121.8(3) yes . .
C(73) C(74) C(83) 119.8(3) yes . .
C(75) C(74) C(83) 118.4(4) yes . .
N(8) C(75) C(74) 119.8(3) yes . .
N(8) C(75) C(76) 108.6(3) yes . .
C(74) C(75) C(76) 131.6(4) yes . .
C(75) C(76) C(77) 105.4(4) yes . .
C(75) C(76) C(89) 128.8(4) yes . .
C(77) C(76) C(89) 125.7(4) yes . .
C(76) C(77) C(78) 108.3(4) yes . .
C(76) C(77) C(90) 126.2(4) yes . .
C(78) C(77) C(90) 125.5(4) yes . .
N(8) C(78) C(77) 111.1(4) yes . .
N(8) C(78) C(92) 121.7(4) yes . .
C(77) C(78) C(92) 127.2(4) yes . .
C(71) C(80) C(81) 112.1(6) yes . .
C(74) C(83) C(84) 121.2(4) yes . .
C(74) C(83) C(88) 119.8(3) yes . .
C(84) C(83) C(88) 119.0(4) yes . .
C(83) C(84) C(85) 121.2(4) yes . .
C(84) C(85) C(86) 119.7(4) yes . .
C(85) C(86) C(87) 119.8(5) yes . .
C(86) C(87) C(88) 120.2(5) yes . .
C(83) C(88) C(87) 120.2(4) yes . .
C(77) C(90) C(91) 113.4(5) yes . .
C(93) C(94) C(95) 141(2) yes . .
C(94) C(95) C(96) 151(2) yes . .
C(95) C(96) C(97) 150(3) yes . .
C(96) C(97) C(98) 134(3) yes . .
C(99) C(100) C(101) 115.7(18) yes . .
C(100) C(101) C(101) 102(2) yes . 2_656
C(102) C(103) C(104) 111(3) yes . .
C(102) C(103) C(104) 147(4) yes . 2_665
C(104) C(103) C(104) 55(3) yes . 2_665
C(103) C(104) C(103) 125(3) yes . 2_665
C(103) C(104) C(104) 69(3) yes . 2_665
C(103) C(104) C(104) 55(2) yes 2_665 2_665
O(1) B(1) O(2) 111.6(3) yes . .
O(1) B(1) N(1) 110.9(3) yes . .
O(1) B(1) N(2) 109.7(3) yes . .
O(2) B(1) N(1) 108.8(3) yes . .
O(2) B(1) N(2) 111.9(4) yes . .
N(1) B(1) N(2) 103.6(3) yes . .
O(3) B(2) O(4) 111.2(3) yes . .
O(3) B(2) N(3) 111.4(3) yes . .
O(3) B(2) N(4) 108.3(3) yes . .
O(4) B(2) N(3) 110.5(3) yes . .
O(4) B(2) N(4) 111.5(3) yes . .
N(3) B(2) N(4) 103.8(3) yes . .
O(5) B(3) O(6) 111.7(3) yes . .
O(5) B(3) N(5) 110.8(3) yes . .
O(5) B(3) N(6) 110.4(3) yes . .
O(6) B(3) N(5) 110.4(3) yes . .
O(6) B(3) N(6) 109.7(3) yes . .
N(5) B(3) N(6) 103.6(3) yes . .
O(7) B(4) O(8) 111.5(3) yes . .
O(7) B(4) N(7) 109.1(3) yes . .
O(7) B(4) N(8) 110.1(3) yes . .
O(8) B(4) N(7) 110.7(3) yes . .
O(8) B(4) N(8) 111.5(3) yes . .
N(7) B(4) N(8) 103.7(3) yes . .
B(1) O(1) H(1) 115.7 no . .
B(1) O(2) H(2) 100.6 no . .
B(2) O(3) H(3) 108.4 no . .
B(2) O(4) H(4) 109.1 no . .
B(3) O(5) H(5) 112.5 no . .
B(3) O(6) H(6) 112.9 no . .
B(4) O(7) H(7) 114.6 no . .
B(4) O(8) H(8) 121.2 no . .
C(1) C(10) H(9) 109.5 no . .
C(1) C(10) H(10) 109.6 no . .
C(1) C(10) H(11) 109.5 no . .
H(9) C(10) H(10) 109.5 no . .
H(9) C(10) H(11) 109.3 no . .
H(10) C(10) H(11) 109.4 no . .
C(2) C(11) H(12) 108.6 no . .
C(2) C(11) H(13) 108.6 no . .
C(12) C(11) H(12) 108.6 no . .
C(12) C(11) H(13) 108.4 no . .
H(12) C(11) H(13) 109.2 no . .
C(11) C(12) H(14) 109.7 no . .
C(11) C(12) H(15) 110.0 no . .
C(11) C(12) H(16) 109.1 no . .
H(14) C(12) H(15) 109.9 no . .
H(14) C(12) H(16) 108.9 no . .
H(15) C(12) H(16) 109.3 no . .
C(3) C(13) H(17) 109.5 no . .
C(3) C(13) H(18) 109.4 no . .
C(3) C(13) H(19) 109.3 no . .
H(17) C(13) H(18) 109.8 no . .
H(17) C(13) H(19) 109.5 no . .
H(18) C(13) H(19) 109.4 no . .
C(14) C(15) H(20) 120.0 no . .
C(16) C(15) H(20) 120.0 no . .
C(15) C(16) H(21) 120.1 no . .
C(17) C(16) H(21) 119.9 no . .
C(16) C(17) H(22) 119.4 no . .
C(18) C(17) H(22) 119.9 no . .
C(17) C(18) H(23) 120.5 no . .
C(19) C(18) H(23) 120.1 no . .
C(14) C(19) H(24) 119.7 no . .
C(18) C(19) H(24) 120.0 no . .
C(7) C(20) H(25) 109.5 no . .
C(7) C(20) H(26) 109.4 no . .
C(7) C(20) H(27) 109.5 no . .
H(25) C(20) H(26) 109.4 no . .
H(25) C(20) H(27) 109.5 no . .
H(26) C(20) H(27) 109.5 no . .
C(8) C(21) H(28) 108.5 no . .
C(8) C(21) H(29) 108.5 no . .
C(22) C(21) H(28) 108.6 no . .
C(22) C(21) H(29) 108.6 no . .
H(28) C(21) H(29) 109.2 no . .
C(21) C(22) H(30) 109.3 no . .
C(21) C(22) H(31) 109.4 no . .
C(21) C(22) H(32) 109.4 no . .
H(30) C(22) H(31) 109.5 no . .
H(30) C(22) H(32) 109.6 no . .
H(31) C(22) H(32) 109.7 no . .
C(9) C(23) H(33) 109.3 no . .
C(9) C(23) H(34) 109.3 no . .
C(9) C(23) H(35) 109.6 no . .
H(33) C(23) H(34) 109.4 no . .
H(33) C(23) H(35) 109.6 no . .
H(34) C(23) H(35) 109.7 no . .
C(24) C(33) H(36) 109.4 no . .
C(24) C(33) H(37) 109.4 no . .
C(24) C(33) H(38) 109.4 no . .
H(36) C(33) H(37) 109.6 no . .
H(36) C(33) H(38) 109.6 no . .
H(37) C(33) H(38) 109.4 no . .
C(25) C(34) H(39) 108.2 no . .
C(25) C(34) H(40) 108.3 no . .
C(35) C(34) H(39) 108.2 no . .
C(35) C(34) H(40) 108.5 no . .
H(39) C(34) H(40) 109.5 no . .
C(34) C(35) H(41) 109.0 no . .
C(34) C(35) H(42) 109.4 no . .
C(34) C(35) H(43) 109.5 no . .
H(41) C(35) H(42) 109.4 no . .
H(41) C(35) H(43) 109.5 no . .
H(42) C(35) H(43) 110.0 no . .
C(26) C(36) H(44) 109.5 no . .
C(26) C(36) H(45) 109.5 no . .
C(26) C(36) H(46) 109.5 no . .
H(44) C(36) H(45) 109.4 no . .
H(44) C(36) H(46) 109.5 no . .
H(45) C(36) H(46) 109.4 no . .
C(37) C(38) H(47) 119.5 no . .
C(39) C(38) H(47) 119.7 no . .
C(38) C(39) H(48) 120.2 no . .
C(40) C(39) H(48) 120.4 no . .
C(39) C(40) H(49) 119.9 no . .
C(41) C(40) H(49) 119.6 no . .
C(40) C(41) H(50) 119.6 no . .
C(42) C(41) H(50) 119.1 no . .
C(37) C(42) H(51) 120.9 no . .
C(41) C(42) H(51) 121.0 no . .
C(30) C(43) H(52) 109.4 no . .
C(30) C(43) H(53) 109.4 no . .
C(30) C(43) H(54) 109.5 no . .
H(52) C(43) H(53) 109.4 no . .
H(52) C(43) H(54) 109.5 no . .
H(53) C(43) H(54) 109.6 no . .
C(31) C(44) H(55) 108.8 no . .
C(31) C(44) H(56) 108.6 no . .
C(45) C(44) H(55) 108.6 no . .
C(45) C(44) H(56) 108.6 no . .
H(55) C(44) H(56) 109.4 no . .
C(44) C(45) H(57) 109.6 no . .
C(44) C(45) H(58) 109.9 no . .
C(44) C(45) H(59) 109.4 no . .
H(57) C(45) H(58) 109.5 no . .
H(57) C(45) H(59) 108.9 no . .
H(58) C(45) H(59) 109.5 no . .
C(32) C(46) H(60) 109.3 no . .
C(32) C(46) H(61) 109.3 no . .
C(32) C(46) H(62) 109.5 no . .
H(60) C(46) H(61) 109.3 no . .
H(60) C(46) H(62) 109.7 no . .
H(61) C(46) H(62) 109.7 no . .
C(47) C(56) H(63) 109.8 no . .
C(47) C(56) H(64) 109.7 no . .
C(47) C(56) H(65) 109.5 no . .
H(63) C(56) H(64) 109.6 no . .
H(63) C(56) H(65) 109.2 no . .
H(64) C(56) H(65) 109.1 no . .
C(48) C(57) H(66) 108.8 no . .
C(48) C(57) H(67) 108.8 no . .
C(58) C(57) H(66) 108.4 no . .
C(58) C(57) H(67) 108.6 no . .
H(66) C(57) H(67) 109.5 no . .
C(57) C(58) H(68) 109.5 no . .
C(57) C(58) H(69) 109.9 no . .
C(57) C(58) H(70) 109.7 no . .
H(68) C(58) H(69) 109.2 no . .
H(68) C(58) H(70) 109.0 no . .
H(69) C(58) H(70) 109.5 no . .
C(49) C(59) H(71) 109.4 no . .
C(49) C(59) H(72) 109.5 no . .
C(49) C(59) H(73) 109.5 no . .
H(71) C(59) H(72) 109.5 no . .
H(71) C(59) H(73) 109.4 no . .
H(72) C(59) H(73) 109.5 no . .
C(60) C(61) H(74) 119.9 no . .
C(62) C(61) H(74) 119.7 no . .
C(61) C(62) H(75) 119.9 no . .
C(63) C(62) H(75) 119.6 no . .
C(62) C(63) H(76) 120.2 no . .
C(64) C(63) H(76) 119.8 no . .
C(63) C(64) H(77) 119.9 no . .
C(65) C(64) H(77) 119.9 no . .
C(60) C(65) H(78) 120.1 no . .
C(64) C(65) H(78) 120.0 no . .
C(53) C(66) H(79) 109.6 no . .
C(53) C(66) H(80) 109.6 no . .
C(53) C(66) H(81) 109.6 no . .
H(79) C(66) H(80) 109.4 no . .
H(79) C(66) H(81) 109.3 no . .
H(80) C(66) H(81) 109.4 no . .
C(54) C(67) H(82) 108.5 no . .
C(54) C(67) H(83) 108.6 no . .
C(68) C(67) H(82) 108.6 no . .
C(68) C(67) H(83) 108.6 no . .
H(82) C(67) H(83) 109.3 no . .
C(67) C(68) H(84) 109.6 no . .
C(67) C(68) H(85) 109.4 no . .
C(67) C(68) H(86) 109.5 no . .
H(84) C(68) H(85) 109.4 no . .
H(84) C(68) H(86) 109.6 no . .
H(85) C(68) H(86) 109.3 no . .
C(55) C(69) H(87) 109.5 no . .
C(55) C(69) H(88) 109.7 no . .
C(55) C(69) H(89) 109.6 no . .
H(87) C(69) H(88) 109.3 no . .
H(87) C(69) H(89) 109.3 no . .
H(88) C(69) H(89) 109.5 no . .
C(70) C(79) H(90) 109.5 no . .
C(70) C(79) H(91) 109.5 no . .
C(70) C(79) H(92) 109.7 no . .
H(90) C(79) H(91) 109.2 no . .
H(90) C(79) H(92) 109.5 no . .
H(91) C(79) H(92) 109.5 no . .
C(71) C(80) H(93) 108.7 no . .
C(71) C(80) H(94) 108.7 no . .
C(81) C(80) H(93) 108.8 no . .
C(81) C(80) H(94) 109.0 no . .
H(93) C(80) H(94) 109.5 no . .
C(80) C(81) H(95) 109.2 no . .
C(80) C(81) H(96) 109.6 no . .
C(80) C(81) H(97) 109.6 no . .
H(95) C(81) H(96) 109.3 no . .
H(95) C(81) H(97) 109.2 no . .
H(96) C(81) H(97) 109.8 no . .
C(72) C(82) H(98) 109.4 no . .
C(72) C(82) H(99) 109.5 no . .
C(72) C(82) H(100) 109.4 no . .
H(98) C(82) H(99) 109.5 no . .
H(98) C(82) H(100) 109.4 no . .
H(99) C(82) H(100) 109.5 no . .
C(83) C(84) H(101) 119.4 no . .
C(85) C(84) H(101) 119.4 no . .
C(84) C(85) H(102) 120.1 no . .
C(86) C(85) H(102) 120.3 no . .
C(85) C(86) H(103) 120.1 no . .
C(87) C(86) H(103) 120.2 no . .
C(86) C(87) H(104) 119.9 no . .
C(88) C(87) H(104) 119.9 no . .
C(83) C(88) H(105) 119.9 no . .
C(87) C(88) H(105) 119.9 no . .
C(76) C(89) H(106) 109.6 no . .
C(76) C(89) H(107) 109.6 no . .
C(76) C(89) H(108) 109.5 no . .
H(106) C(89) H(107) 109.5 no . .
H(106) C(89) H(108) 109.4 no . .
H(107) C(89) H(108) 109.4 no . .
C(77) C(90) H(109) 108.4 no . .
C(77) C(90) H(110) 108.4 no . .
C(91) C(90) H(109) 108.6 no . .
C(91) C(90) H(110) 108.5 no . .
H(109) C(90) H(110) 109.5 no . .
C(90) C(91) H(111) 109.3 no . .
C(90) C(91) H(112) 109.1 no . .
C(90) C(91) H(113) 109.3 no . .
H(111) C(91) H(112) 109.6 no . .
H(111) C(91) H(113) 109.8 no . .
H(112) C(91) H(113) 109.6 no . .
C(78) C(92) H(114) 109.6 no . .
C(78) C(92) H(115) 109.4 no . .
C(78) C(92) H(116) 109.6 no . .
H(114) C(92) H(115) 109.3 no . .
H(114) C(92) H(116) 109.6 no . .
H(115) C(92) H(116) 109.3 no . .
C(94) C(93) H(117) 107.2 no . .
C(94) C(93) H(118) 105.9 no . .
C(94) C(93) H(119) 110.1 no . .
H(117) C(93) H(118) 109.6 no . .
H(117) C(93) H(119) 111.7 no . .
H(118) C(93) H(119) 112.1 no . .
C(93) C(94) H(120) 103.6 no . .
C(93) C(94) H(121) 103.0 no . .
C(95) C(94) H(120) 97.9 no . .
C(95) C(94) H(121) 98.4 no . .
H(120) C(94) H(121) 111.8 no . .
C(94) C(95) H(122) 97.7 no . .
C(94) C(95) H(123) 98.3 no . .
C(96) C(95) H(122) 98.1 no . .
C(96) C(95) H(123) 99.4 no . .
H(122) C(95) H(123) 109.4 no . .
C(95) C(96) H(124) 97.7 no . .
C(95) C(96) H(125) 101.0 no . .
C(97) C(96) H(124) 92.5 no . .
C(97) C(96) H(125) 100.8 no . .
H(124) C(96) H(125) 113.2 no . .
C(96) C(97) H(126) 107.3 no . .
C(96) C(97) H(127) 117.1 no . .
C(98) C(97) H(126) 91.8 no . .
C(98) C(97) H(127) 95.1 no . .
H(126) C(97) H(127) 107.0 no . .
C(97) C(98) H(128) 107.6 no . .
C(97) C(98) H(129) 111.3 no . .
C(97) C(98) H(130) 111.4 no . .
H(128) C(98) H(129) 109.5 no . .
H(128) C(98) H(130) 109.1 no . .
H(129) C(98) H(130) 107.8 no . .
C(100) C(99) H(131) 105.9 no . .
C(100) C(99) H(132) 107.3 no . .
C(100) C(99) H(133) 105.7 no . .
H(131) C(99) H(132) 114.8 no . .
H(131) C(99) H(133) 109.6 no . .
H(132) C(99) H(133) 112.8 no . .
C(99) C(100) H(134) 111.0 no . .
C(99) C(100) H(135) 110.5 no . .
C(101) C(100) H(134) 104.7 no . .
C(101) C(100) H(135) 105.8 no . .
H(134) C(100) H(135) 108.8 no . .
C(100) C(101) H(136) 107.1 no . .
C(100) C(101) H(137) 123.1 no . .
C(101) C(101) H(136) 112.9 no 2_656 .
C(101) C(101) H(137) 127.7 no 2_656 .
H(136) C(101) H(137) 79.1 no . .
C(103) C(102) H(139) 119.8 no . .
C(103) C(102) H(140) 113.8 no . .
C(103) C(102) H(142) 128.6 no . .
H(139) C(102) H(140) 107.7 no . .
H(139) C(102) H(142) 62.3 no . .
H(140) C(102) H(142) 112.9 no . .
C(102) C(103) H(144) 100.1 no . .
C(102) C(103) H(147) 104.2 no . .
C(104) C(103) H(144) 114.6 no . .
C(104) C(103) H(147) 112.5 no . .
C(104) C(103) H(144) 67.4 no 2_665 .
C(104) C(103) H(147) 108.3 no 2_665 .
H(144) C(103) H(147) 113.3 no . .
C(103) C(104) H(145) 96.3 no . .
C(103) C(104) H(146) 79.5 no . .
C(103) C(104) H(145) 117.9 no 2_665 .
C(103) C(104) H(146) 118.7 no 2_665 .
C(104) C(104) H(145) 128.7 no 2_665 .
C(104) C(104) H(146) 110.0 no 2_665 .
H(145) C(104) H(146) 113.9 no . .

loop_
_geom_bond_atom_site_label_1
_geom_bond_atom_site_label_2
_geom_bond_distance
_geom_bond_publ_flag
_geom_bond_site_symmetry_2
O(1) B(1) 1.438(6) yes .
O(2) B(1) 1.428(5) yes .
O(3) B(2) 1.430(5) yes .
O(4) B(2) 1.439(5) yes .
O(5) B(3) 1.436(5) yes .
O(6) B(3) 1.428(5) yes .
O(7) B(4) 1.437(6) yes .
O(8) B(4) 1.436(5) yes .
N(1) C(1) 1.335(7) yes .
N(1) C(4) 1.407(5) yes .
N(1) B(1) 1.568(5) yes .
N(2) C(6) 1.393(5) yes .
N(2) C(9) 1.354(5) yes .
N(2) B(1) 1.566(6) yes .
N(3) C(24) 1.344(6) yes .
N(3) C(27) 1.402(5) yes .
N(3) B(2) 1.583(5) yes .
N(4) C(29) 1.397(5) yes .
N(4) C(32) 1.342(5) yes .
N(4) B(2) 1.580(6) yes .
N(5) C(47) 1.350(5) yes .
N(5) C(50) 1.391(5) yes .
N(5) B(3) 1.577(5) yes .
N(6) C(52) 1.409(5) yes .
N(6) C(55) 1.334(5) yes .
N(6) B(3) 1.590(5) yes .
N(7) C(70) 1.333(6) yes .
N(7) C(73) 1.413(5) yes .
N(7) B(4) 1.593(5) yes .
N(8) C(75) 1.407(5) yes .
N(8) C(78) 1.339(6) yes .
N(8) B(4) 1.576(6) yes .
C(1) C(2) 1.408(7) yes .
C(1) C(10) 1.504(9) yes .
C(2) C(3) 1.387(8) yes .
C(2) C(11) 1.506(9) yes .
C(3) C(4) 1.417(6) yes .
C(3) C(13) 1.502(7) yes .
C(4) C(5) 1.388(6) yes .
C(5) C(6) 1.413(5) yes .
C(5) C(14) 1.499(5) yes .
C(6) C(7) 1.421(6) yes .
C(7) C(8) 1.389(6) yes .
C(7) C(20) 1.488(7) yes .
C(8) C(9) 1.407(7) yes .
C(8) C(21) 1.487(7) yes .
C(9) C(23) 1.507(7) yes .
C(11) C(12) 1.571(16) yes .
C(14) C(15) 1.378(5) yes .
C(14) C(19) 1.384(6) yes .
C(15) C(16) 1.374(7) yes .
C(16) C(17) 1.373(9) yes .
C(17) C(18) 1.370(8) yes .
C(18) C(19) 1.379(7) yes .
C(21) C(22) 1.510(9) yes .
C(24) C(25) 1.414(5) yes .
C(24) C(33) 1.497(8) yes .
C(25) C(26) 1.389(7) yes .
C(25) C(34) 1.492(7) yes .
C(26) C(27) 1.421(5) yes .
C(26) C(36) 1.494(6) yes .
C(27) C(28) 1.398(6) yes .
C(28) C(29) 1.392(5) yes .
C(28) C(37) 1.509(5) yes .
C(29) C(30) 1.426(6) yes .
C(30) C(31) 1.386(5) yes .
C(30) C(43) 1.500(7) yes .
C(31) C(32) 1.415(7) yes .
C(31) C(44) 1.501(6) yes .
C(32) C(46) 1.495(6) yes .
C(34) C(35) 1.491(9) yes .
C(37) C(38) 1.388(6) yes .
C(37) C(42) 1.380(6) yes .
C(38) C(39) 1.374(7) yes .
C(39) C(40) 1.355(8) yes .
C(40) C(41) 1.364(9) yes .
C(41) C(42) 1.393(7) yes .
C(44) C(45) 1.460(9) yes .
C(47) C(48) 1.396(6) yes .
C(47) C(56) 1.493(6) yes .
C(48) C(49) 1.386(6) yes .
C(48) C(57) 1.500(6) yes .
C(49) C(50) 1.436(6) yes .
C(49) C(59) 1.495(6) yes .
C(50) C(51) 1.405(5) yes .
C(51) C(52) 1.375(5) yes .
C(51) C(60) 1.495(5) yes .
C(52) C(53) 1.423(6) yes .
C(53) C(54) 1.369(6) yes .
C(53) C(66) 1.501(6) yes .
C(54) C(55) 1.414(6) yes .
C(54) C(67) 1.507(7) yes .
C(55) C(69) 1.497(7) yes .
C(57) C(58) 1.493(10) yes .
C(60) C(61) 1.381(6) yes .
C(60) C(65) 1.394(5) yes .
C(61) C(62) 1.371(6) yes .
C(62) C(63) 1.358(8) yes .
C(63) C(64) 1.381(8) yes .
C(64) C(65) 1.368(7) yes .
C(67) C(68) 1.495(10) yes .
C(70) C(71) 1.407(6) yes .
C(70) C(79) 1.489(7) yes .
C(71) C(72) 1.376(7) yes .
C(71) C(80) 1.519(8) yes .
C(72) C(73) 1.422(6) yes .
C(72) C(82) 1.508(6) yes .
C(73) C(74) 1.389(6) yes .
C(74) C(75) 1.408(6) yes .
C(74) C(83) 1.494(5) yes .
C(75) C(76) 1.425(6) yes .
C(76) C(77) 1.388(7) yes .
C(76) C(89) 1.496(7) yes .
C(77) C(78) 1.381(7) yes .
C(77) C(90) 1.510(7) yes .
C(78) C(92) 1.511(6) yes .
C(80) C(81) 1.462(11) yes .
C(83) C(84) 1.380(5) yes .
C(83) C(88) 1.370(6) yes .
C(84) C(85) 1.376(7) yes .
C(85) C(86) 1.379(9) yes .
C(86) C(87) 1.369(7) yes .
C(87) C(88) 1.395(7) yes .
C(90) C(91) 1.495(10) yes .
C(93) C(94) 1.32(4) yes .
C(94) C(95) 1.42(4) yes .
C(95) C(96) 1.47(6) yes .
C(96) C(97) 1.20(6) yes .
C(97) C(98) 1.42(6) yes .
C(99) C(100) 1.48(3) yes .
C(100) C(101) 1.45(3) yes .
C(101) C(101) 1.17(4) yes 2_656
C(102) C(103) 1.60(8) yes .
C(103) C(104) 1.56(7) yes .
C(103) C(104) 1.77(8) yes 2_665
C(104) C(104) 1.55(7) yes 2_665
O(1) H(1) 1.070 no .
O(2) H(2) 1.012 no .
O(3) H(3) 0.953 no .
O(4) H(4) 1.034 no .
O(5) H(5) 1.032 no .
O(6) H(6) 0.998 no .
O(7) H(7) 0.938 no .
O(8) H(8) 1.096 no .
C(10) H(9) 0.950 no .
C(10) H(10) 0.949 no .
C(10) H(11) 0.951 no .
C(11) H(12) 0.950 no .
C(11) H(13) 0.952 no .
C(12) H(14) 0.950 no .
C(12) H(15) 0.945 no .
C(12) H(16) 0.957 no .
C(13) H(17) 0.948 no .
C(13) H(18) 0.949 no .
C(13) H(19) 0.952 no .
C(15) H(20) 0.951 no .
C(16) H(21) 0.951 no .
C(17) H(22) 0.950 no .
C(18) H(23) 0.951 no .
C(19) H(24) 0.950 no .
C(20) H(25) 0.950 no .
C(20) H(26) 0.951 no .
C(20) H(27) 0.949 no .
C(21) H(28) 0.951 no .
C(21) H(29) 0.952 no .
C(22) H(30) 0.950 no .
C(22) H(31) 0.950 no .
C(22) H(32) 0.948 no .
C(23) H(33) 0.951 no .
C(23) H(34) 0.950 no .
C(23) H(35) 0.948 no .
C(33) H(36) 0.949 no .
C(33) H(37) 0.950 no .
C(33) H(38) 0.951 no .
C(34) H(39) 0.951 no .
C(34) H(40) 0.949 no .
C(35) H(41) 0.954 no .
C(35) H(42) 0.948 no .
C(35) H(43) 0.946 no .
C(36) H(44) 0.950 no .
C(36) H(45) 0.951 no .
C(36) H(46) 0.950 no .
C(38) H(47) 0.951 no .
C(39) H(48) 0.951 no .
C(40) H(49) 0.952 no .
C(41) H(50) 0.950 no .
C(42) H(51) 0.949 no .
C(43) H(52) 0.951 no .
C(43) H(53) 0.950 no .
C(43) H(54) 0.949 no .
C(44) H(55) 0.948 no .
C(44) H(56) 0.952 no .
C(45) H(57) 0.954 no .
C(45) H(58) 0.946 no .
C(45) H(59) 0.954 no .
C(46) H(60) 0.951 no .
C(46) H(61) 0.951 no .
C(46) H(62) 0.946 no .
C(56) H(63) 0.949 no .
C(56) H(64) 0.950 no .
C(56) H(65) 0.954 no .
C(57) H(66) 0.950 no .
C(57) H(67) 0.950 no .
C(58) H(68) 0.955 no .
C(58) H(69) 0.949 no .
C(58) H(70) 0.951 no .
C(59) H(71) 0.951 no .
C(59) H(72) 0.949 no .
C(59) H(73) 0.950 no .
C(61) H(74) 0.950 no .
C(62) H(75) 0.950 no .
C(63) H(76) 0.949 no .
C(64) H(77) 0.949 no .
C(65) H(78) 0.949 no .
C(66) H(79) 0.952 no .
C(66) H(80) 0.950 no .
C(66) H(81) 0.950 no .
C(67) H(82) 0.951 no .
C(67) H(83) 0.950 no .
C(68) H(84) 0.948 no .
C(68) H(85) 0.952 no .
C(68) H(86) 0.950 no .
C(69) H(87) 0.953 no .
C(69) H(88) 0.949 no .
C(69) H(89) 0.950 no .
C(79) H(90) 0.951 no .
C(79) H(91) 0.952 no .
C(79) H(92) 0.948 no .
C(80) H(93) 0.949 no .
C(80) H(94) 0.950 no .
C(81) H(95) 0.954 no .
C(81) H(96) 0.947 no .
C(81) H(97) 0.948 no .
C(82) H(98) 0.950 no .
C(82) H(99) 0.950 no .
C(82) H(100) 0.950 no .
C(84) H(101) 0.949 no .
C(85) H(102) 0.951 no .
C(86) H(103) 0.950 no .
C(87) H(104) 0.951 no .
C(88) H(105) 0.950 no .
C(89) H(106) 0.950 no .
C(89) H(107) 0.950 no .
C(89) H(108) 0.951 no .
C(90) H(109) 0.950 no .
C(90) H(110) 0.950 no .
C(91) H(111) 0.948 no .
C(91) H(112) 0.951 no .
C(91) H(113) 0.948 no .
C(92) H(114) 0.949 no .
C(92) H(115) 0.953 no .
C(92) H(116) 0.949 no .
C(93) H(117) 0.951 no .
C(93) H(118) 0.947 no .
C(93) H(119) 0.924 no .
C(94) H(120) 0.938 no .
C(94) H(121) 0.935 no .
C(95) H(122) 0.954 no .
C(95) H(123) 0.947 no .
C(96) H(124) 0.960 no .
C(96) H(125) 0.898 no .
C(97) H(126) 1.010 no .
C(97) H(127) 0.919 no .
C(98) H(128) 0.942 no .
C(98) H(129) 0.958 no .
C(98) H(130) 0.962 no .
C(99) H(131) 0.939 no .
C(99) H(132) 0.902 no .
C(99) H(133) 0.959 no .
C(100) H(134) 0.955 no .
C(100) H(135) 0.953 no .
C(101) H(136) 0.971 no .
C(101) H(137) 0.935 no .
C(102) H(139) 0.918 no .
C(102) H(140) 1.002 no .
C(102) H(142) 0.874 no .
C(103) H(144) 0.932 no .
C(103) H(147) 0.925 no .
C(104) H(145) 0.852 no .
C(104) H(146) 1.016 no .

loop_
_geom_contact_atom_site_label_1
_geom_contact_atom_site_label_2
_geom_contact_distance
_geom_contact_site_symmetry_2
O(1) O(8) 2.709(4) 1_655
O(1) O(8) 2.750(3) 2_666
O(1) N(8) 3.578(4) 1_655
O(2) C(75) 3.534(5) 1_655
O(2) C(88) 3.405(5) 1_655
O(3) C(50) 3.549(5) 1_654
O(3) C(65) 3.459(5) 1_654
O(4) O(5) 2.742(3) 1_654
O(4) O(5) 2.748(3) 2_656
O(4) N(5) 3.507(4) 1_654
O(5) O(4) 2.742(3) 1_456
O(5) O(4) 2.748(3) 2_656
O(6) C(27) 3.456(4) 2_656
O(6) C(82) 3.536(5) .
O(6) C(84) 3.564(6) .
O(7) C(6) 3.488(5) 2_666
O(7) C(61) 3.435(4) .
O(7) C(62) 3.531(5) .
O(7) C(66) 3.597(6) .
O(8) O(1) 2.709(4) 1_455
O(8) O(1) 2.750(3) 2_666
N(1) C(92) 3.571(6) 2_666
N(5) O(4) 3.507(4) 1_456
N(5) C(84) 3.599(6) .
N(6) C(46) 3.548(6) 1_456
N(8) O(1) 3.578(4) 1_455
N(8) C(61) 3.541(5) .
C(1) C(92) 3.571(6) 2_666
C(6) O(7) 3.488(5) 2_666
C(8) C(79) 3.572(7) 2_666
C(23) C(77) 3.535(7) 1_655
C(25) C(69) 3.567(7) 2_656
C(27) O(6) 3.456(4) 2_656
C(46) N(6) 3.548(6) 1_654
C(46) C(52) 3.533(7) 1_654
C(50) O(3) 3.549(5) 1_456
C(52) C(46) 3.533(7) 1_456
C(61) O(7) 3.435(4) .
C(61) N(8) 3.541(5) .
C(62) O(7) 3.531(5) .
C(65) O(3) 3.459(5) 1_456
C(66) O(7) 3.597(6) .
C(69) C(25) 3.567(7) 2_656
C(75) O(2) 3.534(5) 1_455
C(77) C(23) 3.535(7) 1_455
C(79) C(8) 3.572(7) 2_666
C(82) O(6) 3.536(5) .
C(84) O(6) 3.564(6) .
C(84) N(5) 3.599(6) .
C(88) O(2) 3.405(5) 1_455
C(92) N(1) 3.571(6) 2_666
C(92) C(1) 3.571(6) 2_666
C(102) C(104) 2.60(7) .
C(102) C(104) 3.24(8) 2_665
C(103) C(103) 2.95(8) 2_665
C(104) C(102) 2.60(7) .
C(104) C(102) 3.24(8) 2_665
O(1) H(1) 3.160 2_766
O(1) H(7) 3.595 2_666
O(1) H(8) 1.632 1_655
O(1) H(8) 2.920 2_666
O(1) H(116) 2.711 2_666
O(2) H(8) 3.335 1_655
O(2) H(48) 2.755 .
O(2) H(105) 2.504 1_655
O(2) H(119) 2.959 .
O(3) H(5) 3.401 1_654
O(3) H(23) 2.689 .
O(3) H(78) 2.575 1_654
O(3) H(127) 3.034 .
O(3) H(129) 3.455 .
O(4) H(4) 3.419 2_755
O(4) H(5) 1.727 1_654
O(4) H(5) 3.040 2_656
O(4) H(6) 3.379 2_656
O(4) H(65) 3.535 1_654
O(4) H(65) 2.741 2_656
O(5) H(4) 3.162 1_456
O(5) H(4) 1.763 2_656
O(5) H(5) 3.392 2_557
O(5) H(60) 3.022 1_456
O(6) H(4) 3.133 2_656
O(6) H(51) 2.896 2_656
O(6) H(99) 2.977 .
O(6) H(100) 3.238 .
O(6) H(101) 3.121 .
O(6) H(102) 3.423 .
O(7) H(1) 3.199 2_666
O(7) H(20) 2.801 2_666
O(7) H(74) 3.018 .
O(7) H(75) 3.196 .
O(7) H(79) 2.686 .
O(8) H(1) 3.084 1_455
O(8) H(1) 1.707 2_666
O(8) H(2) 3.570 1_455
O(8) H(8) 3.358 2_566
O(8) H(9) 3.074 1_455
O(8) H(11) 3.512 1_455
N(1) H(48) 3.195 .
N(1) H(114) 3.436 2_666
N(1) H(116) 3.010 2_666
N(2) H(7) 2.930 2_666
N(2) H(119) 3.154 .
N(3) H(6) 2.817 2_656
N(3) H(124) 3.514 .
N(3) H(127) 3.545 .
N(4) H(6) 3.505 2_656
N(4) H(23) 3.175 .
N(4) H(63) 3.440 2_656
N(4) H(65) 3.073 2_656
N(5) H(3) 3.081 1_456
N(5) H(101) 2.787 .
N(5) H(102) 3.445 .
N(6) H(60) 3.111 1_456
N(6) H(62) 3.208 1_456
N(6) H(101) 3.590 .
N(7) H(9) 3.312 1_455
N(7) H(11) 3.171 1_455
N(7) H(74) 3.425 .
N(7) H(79) 3.480 .
N(8) H(2) 2.901 1_455
N(8) H(35) 3.490 1_455
N(8) H(74) 2.749 .
N(8) H(75) 3.318 .
C(1) H(48) 3.277 .
C(1) H(114) 3.518 2_666
C(1) H(115) 3.398 2_666
C(1) H(116) 3.218 2_666
C(2) H(52) 3.100 .
C(2) H(114) 3.336 2_666
C(2) H(115) 3.439 2_666
C(3) H(52) 3.059 .
C(3) H(114) 3.103 2_666
C(4) H(7) 3.452 2_666
C(4) H(47) 3.387 .
C(4) H(114) 3.173 2_666
C(4) H(116) 3.343 2_666
C(5) H(7) 2.868 2_666
C(6) H(7) 2.566 2_666
C(6) H(119) 3.529 .
C(6) H(122) 3.303 .
C(7) H(7) 2.974 2_666
C(7) H(92) 3.188 2_666
C(7) H(122) 3.040 .
C(8) H(7) 3.489 2_666
C(8) H(90) 3.453 2_666
C(8) H(92) 3.012 2_666
C(8) H(122) 3.552 .
C(9) H(7) 3.428 2_666
C(9) H(90) 3.568 2_666
C(9) H(92) 3.396 2_666
C(9) H(119) 3.343 .
C(10) H(8) 3.121 1_655
C(10) H(48) 3.592 .
C(10) H(97) 3.280 1_655
C(11) H(30) 3.423 1_655
C(11) H(52) 3.217 .
C(11) H(125) 3.457 1_655
C(12) H(52) 3.064 .
C(12) H(53) 3.542 .
C(12) H(125) 3.515 1_655
C(12) H(131) 3.266 1_655
C(13) H(52) 3.098 .
C(13) H(56) 3.280 .
C(14) H(7) 3.561 2_666
C(15) H(7) 3.368 2_666
C(16) H(76) 3.466 2_666
C(17) H(21) 3.564 2_765
C(17) H(77) 3.281 1_654
C(17) H(78) 3.489 1_654
C(18) H(78) 3.317 1_654
C(18) H(127) 3.295 .
C(19) H(47) 3.570 .
C(19) H(127) 3.404 .
C(20) H(112) 3.528 2_566
C(20) H(122) 3.258 .
C(20) H(126) 3.384 .
C(21) H(90) 3.428 2_666
C(21) H(91) 3.432 2_666
C(21) H(92) 3.376 2_666
C(21) H(109) 3.090 2_566
C(22) H(13) 3.301 1_455
C(22) H(34) 3.476 2_666
C(22) H(109) 3.226 2_566
C(22) H(121) 3.276 .
C(23) H(31) 3.573 2_666
C(23) H(109) 3.335 1_655
C(24) H(6) 3.433 2_656
C(24) H(87) 3.528 2_656
C(24) H(89) 3.271 2_656
C(24) H(124) 3.288 .
C(25) H(87) 3.537 2_656
C(25) H(89) 2.965 2_656
C(25) H(124) 3.155 .
C(26) H(6) 3.109 2_656
C(26) H(89) 3.250 2_656
C(26) H(123) 3.221 .
C(26) H(124) 3.308 .
C(27) H(6) 2.536 2_656
C(27) H(123) 3.337 .
C(27) H(124) 3.521 .
C(28) H(6) 2.747 2_656
C(29) H(6) 3.209 2_656
C(29) H(24) 3.449 .
C(29) H(63) 3.166 2_656
C(29) H(65) 3.393 2_656
C(30) H(18) 3.554 .
C(30) H(19) 3.457 .
C(30) H(63) 3.108 2_656
C(31) H(18) 3.518 .
C(31) H(19) 3.449 .
C(31) H(63) 3.354 2_656
C(31) H(64) 3.524 2_656
C(32) H(23) 3.274 .
C(32) H(63) 3.525 2_656
C(32) H(64) 3.491 2_656
C(32) H(65) 3.268 2_656
C(33) H(66) 3.377 1_654
C(33) H(67) 3.429 1_654
C(33) H(69) 3.234 2_556
C(33) H(87) 3.551 2_656
C(33) H(128) 3.449 .
C(34) H(69) 3.495 2_556
C(34) H(87) 3.584 2_656
C(34) H(88) 3.389 2_656
C(34) H(89) 3.352 2_656
C(35) H(15) 3.500 1_455
C(35) H(53) 3.466 1_455
C(35) H(103) 3.478 2_556
C(35) H(124) 3.240 .
C(35) H(131) 3.594 .
C(36) H(117) 3.540 .
C(36) H(120) 3.504 .
C(36) H(123) 3.452 .
C(36) H(135) 3.222 2_656
C(36) H(136) 3.244 2_656
C(37) H(6) 3.546 2_656
C(38) H(24) 3.590 .
C(38) H(117) 3.519 .
C(38) H(119) 3.553 .
C(38) H(123) 3.429 .
C(39) H(105) 3.443 1_655
C(39) H(117) 3.455 .
C(39) H(119) 3.507 .
C(40) H(50) 3.418 2_756
C(40) H(104) 3.407 1_655
C(41) H(49) 3.531 2_756
C(41) H(103) 3.504 2_656
C(42) H(6) 3.426 2_656
C(42) H(99) 3.516 2_656
C(43) H(16) 2.955 .
C(43) H(19) 3.214 .
C(44) H(19) 3.197 .
C(45) H(64) 3.286 2_656
C(45) H(67) 3.055 1_754
C(45) H(73) 3.332 1_754
C(45) H(128) 3.533 1_655
C(46) H(5) 3.167 1_654
C(46) H(23) 3.502 .
C(46) H(86) 3.208 1_654
C(47) H(3) 3.459 1_456
C(47) H(38) 3.131 1_456
C(47) H(101) 3.253 .
C(47) H(102) 3.020 .
C(48) H(3) 3.407 1_456
C(48) H(36) 3.426 1_456
C(48) H(38) 3.065 1_456
C(48) H(101) 3.521 .
C(48) H(102) 3.408 .
C(49) H(3) 2.948 1_456
C(49) H(38) 3.591 1_456
C(49) H(101) 3.260 .
C(50) H(3) 2.678 1_456
C(50) H(101) 2.785 .
C(51) H(3) 3.072 1_456
C(51) H(62) 3.273 1_456
C(51) H(101) 3.227 .
C(52) H(60) 3.468 1_456
C(52) H(62) 2.956 1_456
C(53) H(61) 3.372 1_456
C(53) H(62) 3.273 1_456
C(54) H(60) 3.431 1_456
C(54) H(61) 3.387 1_456
C(55) H(60) 3.073 1_456
C(55) H(62) 3.595 1_456
C(56) H(4) 3.184 2_656
C(56) H(38) 3.505 1_456
C(56) H(59) 3.172 2_656
C(56) H(102) 3.189 .
C(57) H(36) 3.437 1_456
C(57) H(37) 3.539 1_456
C(57) H(38) 3.411 1_456
C(57) H(58) 3.460 1_356
C(57) H(66) 3.588 2_457
C(58) H(37) 3.228 2_556
C(58) H(39) 3.095 2_556
C(58) H(102) 3.465 .
C(59) H(58) 3.357 1_356
C(59) H(85) 3.416 1_455
C(60) H(3) 3.582 1_456
C(62) H(20) 3.101 2_666
C(62) H(113) 3.122 .
C(62) H(114) 3.358 .
C(63) H(20) 3.348 2_666
C(63) H(21) 3.103 2_666
C(63) H(145) 3.560 1_456
C(63) H(146) 3.588 2_566
C(64) H(21) 3.189 2_666
C(64) H(22) 3.157 1_456
C(64) H(129) 3.481 1_456
C(64) H(142) 3.444 1_456
C(64) H(145) 3.470 1_456
C(65) H(3) 3.250 1_456
C(65) H(22) 3.246 1_456
C(65) H(23) 3.462 1_456
C(65) H(129) 3.441 1_456
C(66) H(20) 3.430 2_666
C(66) H(25) 3.516 2_666
C(67) H(93) 3.266 .
C(67) H(107) 3.419 1_655
C(67) H(111) 3.385 1_655
C(68) H(61) 3.243 1_456
C(68) H(71) 3.554 1_655
C(68) H(107) 3.512 1_655
C(68) H(111) 3.126 1_655
C(68) H(140) 3.496 2_666
C(69) H(39) 3.185 2_656
C(69) H(60) 3.582 1_456
C(69) H(94) 3.523 .
C(70) H(9) 3.258 1_455
C(70) H(11) 3.522 1_455
C(70) H(79) 3.475 .
C(71) H(10) 3.479 1_455
C(71) H(11) 3.598 1_455
C(72) H(10) 3.534 1_455
C(72) H(11) 3.282 1_455
C(73) H(2) 3.533 1_455
C(73) H(11) 2.985 1_455
C(73) H(74) 3.473 .
C(74) H(2) 2.942 1_455
C(74) H(11) 3.420 1_455
C(74) H(74) 3.154 .
C(75) H(2) 2.617 1_455
C(75) H(74) 2.745 .
C(76) H(2) 3.083 1_455
C(76) H(33) 3.506 1_455
C(76) H(35) 3.537 1_455
C(76) H(74) 3.273 .
C(77) H(2) 3.510 1_455
C(77) H(33) 3.323 1_455
C(77) H(35) 3.053 1_455
C(77) H(74) 3.537 .
C(77) H(75) 3.360 .
C(78) H(2) 3.390 1_455
C(78) H(35) 3.023 1_455
C(78) H(74) 3.247 .
C(78) H(75) 2.924 .
C(79) H(28) 3.175 2_666
C(79) H(29) 3.534 2_666
C(79) H(79) 3.522 .
C(80) H(82) 3.307 .
C(81) H(10) 3.344 1_455
C(81) H(14) 3.265 1_455
C(81) H(32) 3.598 .
C(81) H(118) 3.188 .
C(81) H(135) 3.509 .
C(82) H(51) 3.315 2_656
C(82) H(132) 3.589 .
C(83) H(2) 3.580 1_455
C(85) H(51) 3.125 2_656
C(85) H(63) 3.444 .
C(85) H(70) 3.108 .
C(86) H(42) 3.539 2_556
C(86) H(50) 3.137 2_656
C(86) H(51) 3.368 2_656
C(86) H(133) 3.438 2_556
C(87) H(49) 3.305 1_455
C(87) H(50) 3.196 2_656
C(87) H(133) 3.136 2_556
C(88) H(2) 3.313 1_455
C(88) H(48) 3.530 1_455
C(88) H(49) 3.407 1_455
C(90) H(29) 3.015 2_566
C(90) H(33) 3.472 1_455
C(90) H(34) 3.512 1_455
C(90) H(35) 3.520 1_455
C(91) H(29) 3.337 2_566
C(91) H(75) 3.460 .
C(91) H(140) 3.544 2_566
C(92) H(1) 3.061 2_666
C(92) H(35) 3.439 1_455
C(92) H(75) 3.081 .
C(93) H(44) 3.353 .
C(93) H(96) 3.297 .
C(94) H(32) 3.508 .
C(94) H(44) 3.189 .
C(95) H(24) 3.548 .
C(95) H(44) 3.446 .
C(96) H(15) 3.512 1_455
C(96) H(43) 3.293 .
C(97) H(27) 3.570 .
C(98) H(36) 3.351 .
C(98) H(43) 3.575 .
C(99) H(41) 3.587 .
C(99) H(95) 3.494 .
C(99) H(103) 3.385 2_556
C(99) H(104) 3.250 2_556
C(100) H(46) 3.282 2_656
C(100) H(95) 3.056 .
C(101) H(44) 3.522 2_656
C(101) H(46) 3.455 .
C(101) H(46) 3.453 2_656
C(102) H(76) 3.553 1_654
C(102) H(77) 3.426 1_654
C(102) H(84) 3.356 2_666
C(102) H(144) 1.991 .
C(102) H(145) 2.343 .
C(102) H(146) 2.703 .
C(102) H(147) 2.039 .
C(103) H(139) 2.209 .
C(103) H(140) 2.208 .
C(103) H(142) 2.255 .
C(103) H(144) 3.080 2_665
C(103) H(145) 1.855 .
C(103) H(145) 2.284 2_665
C(103) H(146) 1.688 .
C(103) H(146) 2.410 2_665
C(103) H(147) 3.416 2_665
C(104) H(76) 3.581 1_654
C(104) H(76) 3.555 2_566
C(104) H(139) 3.210 .
C(104) H(140) 3.314 .
C(104) H(142) 2.864 .
C(104) H(144) 2.121 .
C(104) H(144) 1.642 2_665
C(104) H(145) 2.191 2_665
C(104) H(146) 2.129 2_665
C(104) H(147) 2.093 .
C(104) H(147) 2.238 2_665
B(1) H(8) 2.882 1_655
B(1) H(48) 3.531 .
B(1) H(116) 3.340 2_666
B(1) H(119) 3.555 .
B(2) H(5) 2.966 1_654
B(2) H(6) 3.431 2_656
B(2) H(23) 3.491 .
B(2) H(65) 3.384 2_656
B(3) H(4) 2.888 2_656
B(3) H(101) 3.353 .
B(4) H(1) 2.860 2_666
B(4) H(74) 3.249 .
H(1) O(1) 3.160 2_766
H(1) O(7) 3.199 2_666
H(1) O(8) 3.084 1_655
H(1) O(8) 1.707 2_666
H(1) C(92) 3.061 2_666
H(1) B(4) 2.860 2_666
H(1) H(1) 2.942 2_766
H(1) H(7) 2.782 2_666
H(1) H(8) 2.117 1_655
H(1) H(8) 2.056 2_666
H(1) H(114) 3.509 2_666
H(1) H(115) 3.538 2_666
H(1) H(116) 2.116 2_666
H(2) O(8) 3.570 1_655
H(2) N(8) 2.901 1_655
H(2) C(73) 3.533 1_655
H(2) C(74) 2.942 1_655
H(2) C(75) 2.617 1_655
H(2) C(76) 3.083 1_655
H(2) C(77) 3.510 1_655
H(2) C(78) 3.390 1_655
H(2) C(83) 3.580 1_655
H(2) C(88) 3.313 1_655
H(2) H(8) 2.823 1_655
H(2) H(105) 2.570 1_655
H(3) N(5) 3.081 1_654
H(3) C(47) 3.459 1_654
H(3) C(48) 3.407 1_654
H(3) C(49) 2.948 1_654
H(3) C(50) 2.678 1_654
H(3) C(51) 3.072 1_654
H(3) C(60) 3.582 1_654
H(3) C(65) 3.250 1_654
H(3) H(5) 3.046 1_654
H(3) H(23) 3.444 .
H(3) H(72) 3.430 1_654
H(3) H(78) 2.521 1_654
H(3) H(127) 3.557 .
H(3) H(129) 3.494 .
H(4) O(4) 3.419 2_755
H(4) O(5) 3.162 1_654
H(4) O(5) 1.763 2_656
H(4) O(6) 3.133 2_656
H(4) C(56) 3.184 2_656
H(4) B(3) 2.888 2_656
H(4) H(4) 3.285 2_755
H(4) H(5) 2.280 1_654
H(4) H(5) 2.249 2_656
H(4) H(6) 2.542 2_656
H(4) H(63) 3.558 2_656
H(4) H(65) 2.239 2_656
H(5) O(3) 3.401 1_456
H(5) O(4) 1.727 1_456
H(5) O(4) 3.040 2_656
H(5) O(5) 3.392 2_557
H(5) C(46) 3.167 1_456
H(5) B(2) 2.966 1_456
H(5) H(3) 3.046 1_456
H(5) H(4) 2.280 1_456
H(5) H(4) 2.249 2_656
H(5) H(5) 3.118 2_557
H(5) H(38) 3.497 1_456
H(5) H(60) 2.620 1_456
H(5) H(62) 2.975 1_456
H(5) H(65) 3.188 2_557
H(6) O(4) 3.379 2_656
H(6) N(3) 2.817 2_656
H(6) N(4) 3.505 2_656
H(6) C(24) 3.433 2_656
H(6) C(26) 3.109 2_656
H(6) C(27) 2.536 2_656
H(6) C(28) 2.747 2_656
H(6) C(29) 3.209 2_656
H(6) C(37) 3.546 2_656
H(6) C(42) 3.426 2_656
H(6) B(2) 3.431 2_656
H(6) H(4) 2.542 2_656
H(6) H(51) 2.739 2_656
H(7) O(1) 3.595 2_666
H(7) N(2) 2.930 2_666
H(7) C(4) 3.452 2_666
H(7) C(5) 2.868 2_666
H(7) C(6) 2.566 2_666
H(7) C(7) 2.974 2_666
H(7) C(8) 3.489 2_666
H(7) C(9) 3.428 2_666
H(7) C(14) 3.561 2_666
H(7) C(15) 3.368 2_666
H(7) H(1) 2.782 2_666
H(7) H(20) 2.645 2_666
H(7) H(25) 3.383 2_666
H(7) H(79) 3.077 .
H(8) O(1) 1.632 1_455
H(8) O(1) 2.920 2_666
H(8) O(2) 3.335 1_455
H(8) O(8) 3.358 2_566
H(8) C(10) 3.121 1_455
H(8) B(1) 2.882 1_455
H(8) H(1) 2.117 1_455
H(8) H(1) 2.056 2_666
H(8) H(2) 2.823 1_455
H(8) H(8) 2.960 2_566
H(8) H(9) 2.597 1_455
H(8) H(11) 2.902 1_455
H(8) H(35) 3.385 1_455
H(8) H(116) 3.173 2_566
H(9) O(8) 3.074 1_655
H(9) N(7) 3.312 1_655
H(9) C(70) 3.258 1_655
H(9) H(8) 2.597 1_655
H(9) H(90) 3.078 1_655
H(9) H(97) 3.115 1_655
H(9) H(115) 3.246 2_666
H(9) H(116) 3.346 2_666
H(10) C(71) 3.479 1_655
H(10) C(72) 3.534 1_655
H(10) C(81) 3.344 1_655
H(10) H(95) 3.287 1_655
H(10) H(97) 2.624 1_655
H(11) O(8) 3.512 1_655
H(11) N(7) 3.171 1_655
H(11) C(70) 3.522 1_655
H(11) C(71) 3.598 1_655
H(11) C(72) 3.282 1_655
H(11) C(73) 2.985 1_655
H(11) C(74) 3.420 1_655
H(11) H(8) 2.902 1_655
H(11) H(48) 3.199 .
H(11) H(105) 3.319 1_655
H(12) H(52) 3.054 .
H(12) H(53) 3.553 .
H(12) H(125) 2.954 1_655
H(12) H(130) 3.519 1_655
H(13) C(22) 3.301 1_655
H(13) H(30) 2.489 1_655
H(13) H(31) 3.489 1_655
H(13) H(32) 3.539 1_655
H(13) H(115) 3.334 2_666
H(13) H(125) 3.435 1_655
H(14) C(81) 3.265 1_655
H(14) H(95) 2.863 1_655
H(14) H(97) 2.816 1_655
H(14) H(121) 3.503 1_655
H(14) H(131) 3.144 1_655
H(14) H(132) 3.395 1_655
H(14) H(134) 3.534 1_655
H(15) C(35) 3.500 1_655
H(15) C(96) 3.512 1_655
H(15) H(41) 2.903 1_655
H(15) H(43) 3.347 1_655
H(15) H(52) 3.296 .
H(15) H(53) 3.341 .
H(15) H(120) 3.164 1_655
H(15) H(121) 3.324 1_655
H(15) H(124) 3.593 1_655
H(15) H(125) 2.815 1_655
H(15) H(131) 3.066 1_655
H(15) H(134) 3.596 1_655
H(16) C(43) 2.955 .
H(16) H(52) 2.394 .
H(16) H(53) 3.038 .
H(16) H(54) 2.973 .
H(16) H(131) 3.031 1_655
H(16) H(132) 3.599 1_655
H(17) H(75) 3.465 2_666
H(17) H(76) 3.193 2_666
H(17) H(114) 3.165 2_666
H(18) C(30) 3.554 .
H(18) C(31) 3.518 .
H(18) H(52) 3.217 .
H(18) H(56) 3.317 .
H(19) C(30) 3.457 .
H(19) C(31) 3.449 .
H(19) C(43) 3.214 .
H(19) C(44) 3.197 .
H(19) H(52) 2.598 .
H(19) H(53) 3.270 .
H(19) H(55) 3.388 .
H(19) H(56) 2.469 .
H(20) O(7) 2.801 2_666
H(20) C(62) 3.101 2_666
H(20) C(63) 3.348 2_666
H(20) C(66) 3.430 2_666
H(20) H(7) 2.645 2_666
H(20) H(75) 3.031 2_666
H(20) H(76) 3.451 2_666
H(20) H(79) 2.987 2_666
H(20) H(81) 3.132 2_666
H(21) C(17) 3.564 2_765
H(21) C(63) 3.103 2_666
H(21) C(64) 3.189 2_666
H(21) H(21) 3.332 2_765
H(21) H(22) 2.797 2_765
H(21) H(76) 3.125 2_666
H(21) H(77) 3.283 2_666
H(21) H(81) 3.093 2_666
H(22) C(64) 3.157 1_654
H(22) C(65) 3.246 1_654
H(22) H(21) 2.797 2_765
H(22) H(77) 2.868 1_654
H(22) H(78) 3.010 1_654
H(22) H(81) 3.381 1_654
H(23) O(3) 2.689 .
H(23) N(4) 3.175 .
H(23) C(32) 3.274 .
H(23) C(46) 3.502 .
H(23) C(65) 3.462 1_654
H(23) B(2) 3.491 .
H(23) H(3) 3.444 .
H(23) H(62) 3.071 .
H(23) H(77) 3.563 1_654
H(23) H(78) 2.658 1_654
H(23) H(127) 2.922 .
H(24) C(29) 3.449 .
H(24) C(38) 3.590 .
H(24) C(95) 3.548 .
H(24) H(47) 2.711 .
H(24) H(122) 3.144 .
H(24) H(123) 3.134 .
H(24) H(127) 3.128 .
H(25) C(66) 3.516 2_666
H(25) H(7) 3.383 2_666
H(25) H(79) 3.135 2_666
H(25) H(80) 3.054 2_666
H(25) H(92) 3.244 2_666
H(25) H(112) 3.380 2_566
H(25) H(140) 3.406 .
H(26) H(112) 2.817 2_566
H(26) H(122) 3.190 .
H(26) H(126) 3.100 .
H(27) C(97) 3.570 .
H(27) H(122) 3.002 .
H(27) H(126) 2.800 .
H(28) C(79) 3.175 2_666
H(28) H(28) 3.168 2_666
H(28) H(31) 3.127 2_666
H(28) H(34) 3.085 2_666
H(28) H(90) 2.806 2_666
H(28) H(91) 3.024 2_666
H(28) H(92) 3.164 2_666
H(28) H(109) 3.238 2_566
H(29) C(79) 3.534 2_666
H(29) C(90) 3.015 2_566
H(29) C(91) 3.337 2_566
H(29) H(90) 3.580 2_666
H(29) H(91) 3.155 2_666
H(29) H(92) 3.302 2_666
H(29) H(109) 2.455 2_566
H(29) H(110) 2.960 2_566
H(29) H(112) 2.763 2_566
H(30) C(11) 3.423 1_455
H(30) H(13) 2.489 1_455
H(30) H(109) 3.058 2_566
H(30) H(115) 3.433 2_566
H(30) H(121) 3.074 .
H(31) C(23) 3.573 2_666
H(31) H(13) 3.489 1_455
H(31) H(28) 3.127 2_666
H(31) H(34) 2.666 2_666
H(31) H(90) 2.950 .
H(31) H(97) 3.474 .
H(31) H(109) 3.016 2_566
H(31) H(115) 3.414 2_566
H(32) C(81) 3.598 .
H(32) C(94) 3.508 .
H(32) H(13) 3.539 1_455
H(32) H(96) 3.207 .
H(32) H(97) 3.094 .
H(32) H(118) 3.155 .
H(32) H(121) 2.655 .
H(33) C(76) 3.506 1_655
H(33) C(77) 3.323 1_655
H(33) C(90) 3.472 1_655
H(33) H(106) 3.354 1_655
H(33) H(109) 3.325 1_655
H(33) H(110) 3.183 1_655
H(33) H(118) 3.328 .
H(33) H(119) 3.394 .
H(34) C(22) 3.476 2_666
H(34) C(90) 3.512 1_655
H(34) H(28) 3.085 2_666
H(34) H(31) 2.666 2_666
H(34) H(90) 3.211 2_666
H(34) H(109) 2.956 1_655
H(34) H(110) 3.457 1_655
H(34) H(115) 3.589 1_655
H(35) N(8) 3.490 1_655
H(35) C(76) 3.537 1_655
H(35) C(77) 3.053 1_655
H(35) C(78) 3.023 1_655
H(35) C(90) 3.520 1_655
H(35) C(92) 3.439 1_655
H(35) H(8) 3.385 1_655
H(35) H(109) 3.183 1_655
H(35) H(115) 3.185 1_655
H(35) H(116) 3.475 1_655
H(36) C(48) 3.426 1_654
H(36) C(57) 3.437 1_654
H(36) C(98) 3.351 .
H(36) H(57) 3.298 1_455
H(36) H(66) 3.381 1_654
H(36) H(67) 3.001 1_654
H(36) H(69) 3.483 2_556
H(36) H(73) 3.495 1_654
H(36) H(127) 3.584 .
H(36) H(128) 2.604 .
H(36) H(129) 3.375 .
H(37) C(57) 3.539 1_654
H(37) C(58) 3.228 2_556
H(37) H(66) 3.066 1_654
H(37) H(67) 3.334 1_654
H(37) H(68) 3.470 2_556
H(37) H(69) 2.316 2_556
H(37) H(87) 3.013 2_656
H(38) C(47) 3.131 1_654
H(38) C(48) 3.065 1_654
H(38) C(49) 3.591 1_654
H(38) C(56) 3.505 1_654
H(38) C(57) 3.411 1_654
H(38) H(5) 3.497 1_654
H(38) H(64) 3.194 1_654
H(38) H(65) 3.572 1_654
H(38) H(66) 3.135 1_654
H(38) H(67) 3.405 1_654
H(39) C(58) 3.095 2_556
H(39) C(69) 3.185 2_656
H(39) H(68) 3.180 2_556
H(39) H(69) 2.617 2_556
H(39) H(70) 2.987 2_556
H(39) H(87) 2.957 2_656
H(39) H(88) 2.933 2_656
H(39) H(89) 3.123 2_656
H(40) H(88) 3.175 2_656
H(40) H(89) 3.312 2_656
H(40) H(137) 3.329 .
H(41) C(99) 3.587 .
H(41) H(15) 2.903 1_455
H(41) H(103) 3.355 2_556
H(41) H(120) 3.435 .
H(41) H(124) 3.248 .
H(41) H(131) 2.773 .
H(41) H(134) 3.309 .
H(42) C(86) 3.539 2_556
H(42) H(53) 2.957 1_455
H(42) H(54) 3.557 1_455
H(42) H(57) 3.462 1_455
H(42) H(69) 3.386 2_556
H(42) H(70) 3.174 2_556
H(42) H(102) 3.549 2_556
H(42) H(103) 2.807 2_556
H(43) C(96) 3.293 .
H(43) C(98) 3.575 .
H(43) H(15) 3.347 1_455
H(43) H(53) 3.286 1_455
H(43) H(57) 3.282 1_455
H(43) H(124) 2.541 .
H(43) H(125) 3.265 .
H(43) H(128) 2.809 .
H(44) C(93) 3.353 .
H(44) C(94) 3.189 .
H(44) C(95) 3.446 .
H(44) C(101) 3.522 2_656
H(44) H(117) 2.651 .
H(44) H(120) 2.601 .
H(44) H(123) 2.834 .
H(44) H(134) 3.437 .
H(44) H(135) 3.371 2_656
H(44) H(136) 2.736 2_656
H(45) H(100) 3.221 2_656
H(45) H(132) 3.505 2_656
H(45) H(133) 3.574 2_656
H(45) H(135) 3.317 2_656
H(45) H(136) 3.501 2_656
H(46) C(100) 3.282 2_656
H(46) C(101) 3.455 .
H(46) C(101) 3.453 2_656
H(46) H(100) 3.282 2_656
H(46) H(135) 2.528 2_656
H(46) H(136) 3.024 2_656
H(46) H(137) 3.096 .
H(47) C(4) 3.387 .
H(47) C(19) 3.570 .
H(47) H(24) 2.711 .
H(47) H(117) 3.477 .
H(47) H(119) 3.181 .
H(47) H(123) 2.884 .
H(48) O(2) 2.755 .
H(48) N(1) 3.195 .
H(48) C(1) 3.277 .
H(48) C(10) 3.592 .
H(48) C(88) 3.530 1_655
H(48) B(1) 3.531 .
H(48) H(11) 3.199 .
H(48) H(105) 2.773 1_655
H(48) H(117) 3.363 .
H(48) H(119) 3.092 .
H(49) C(41) 3.531 2_756
H(49) C(87) 3.305 1_655
H(49) C(88) 3.407 1_655
H(49) H(50) 2.662 2_756
H(49) H(98) 3.238 1_655
H(49) H(104) 3.037 1_655
H(49) H(105) 3.221 1_655
H(49) H(132) 3.366 1_655
H(50) C(40) 3.418 2_756
H(50) C(86) 3.137 2_656
H(50) C(87) 3.196 2_656
H(50) H(49) 2.662 2_756
H(50) H(50) 3.234 2_756
H(50) H(98) 3.302 2_656
H(50) H(99) 3.475 2_656
H(50) H(103) 3.163 2_656
H(50) H(104) 3.271 2_656
H(51) O(6) 2.896 2_656
H(51) C(82) 3.315 2_656
H(51) C(85) 3.125 2_656
H(51) C(86) 3.368 2_656
H(51) H(6) 2.739 2_656
H(51) H(98) 3.418 2_656
H(51) H(99) 2.745 2_656
H(51) H(100) 3.280 2_656
H(51) H(102) 3.113 2_656
H(51) H(103) 3.499 2_656
H(52) C(2) 3.100 .
H(52) C(3) 3.059 .
H(52) C(11) 3.217 .
H(52) C(12) 3.064 .
H(52) C(13) 3.098 .
H(52) H(12) 3.054 .
H(52) H(15) 3.296 .
H(52) H(16) 2.394 .
H(52) H(18) 3.217 .
H(52) H(19) 2.598 .
H(53) C(12) 3.542 .
H(53) C(35) 3.466 1_655
H(53) H(12) 3.553 .
H(53) H(15) 3.341 .
H(53) H(16) 3.038 .
H(53) H(19) 3.270 .
H(53) H(42) 2.957 1_655
H(53) H(43) 3.286 1_655
H(54) H(16) 2.973 .
H(54) H(42) 3.557 1_655
H(54) H(63) 3.488 2_656
H(54) H(103) 3.303 2_656
H(55) H(19) 3.388 .
H(55) H(84) 3.472 1_654
H(55) H(86) 3.241 1_654
H(56) C(13) 3.280 .
H(56) H(18) 3.317 .
H(56) H(19) 2.469 .
H(56) H(128) 3.363 1_655
H(56) H(130) 3.199 1_655
H(57) H(36) 3.298 1_655
H(57) H(42) 3.462 1_655
H(57) H(43) 3.282 1_655
H(57) H(64) 3.444 2_656
H(57) H(67) 3.115 1_754
H(57) H(73) 3.591 1_754
H(57) H(128) 3.004 1_655
H(58) C(57) 3.460 1_754
H(58) C(59) 3.357 1_754
H(58) H(67) 2.530 1_754
H(58) H(68) 3.560 1_754
H(58) H(73) 2.415 1_754
H(58) H(86) 3.225 1_654
H(58) H(128) 3.355 1_655
H(59) C(56) 3.172 2_656
H(59) H(63) 3.173 2_656
H(59) H(64) 2.413 2_656
H(59) H(65) 3.571 2_656
H(59) H(66) 3.283 2_656
H(59) H(67) 3.034 1_754
H(59) H(86) 3.548 1_654
H(60) O(5) 3.022 1_654
H(60) N(6) 3.111 1_654
H(60) C(52) 3.468 1_654
H(60) C(54) 3.431 1_654
H(60) C(55) 3.073 1_654
H(60) C(69) 3.582 1_654
H(60) H(5) 2.620 1_654
H(60) H(64) 3.401 2_656
H(60) H(65) 3.427 2_656
H(60) H(86) 2.944 1_654
H(60) H(87) 3.085 1_654
H(61) C(53) 3.372 1_654
H(61) C(54) 3.387 1_654
H(61) C(68) 3.243 1_654
H(61) H(84) 3.111 1_654
H(61) H(86) 2.609 1_654
H(62) N(6) 3.208 1_654
H(62) C(51) 3.273 1_654
H(62) C(52) 2.956 1_654
H(62) C(53) 3.273 1_654
H(62) C(55) 3.595 1_654
H(62) H(5) 2.975 1_654
H(62) H(23) 3.071 .
H(62) H(78) 3.055 1_654
H(63) N(4) 3.440 2_656
H(63) C(29) 3.166 2_656
H(63) C(30) 3.108 2_656
H(63) C(31) 3.354 2_656
H(63) C(32) 3.525 2_656
H(63) C(85) 3.444 .
H(63) H(4) 3.558 2_656
H(63) H(54) 3.488 2_656
H(63) H(59) 3.173 2_656
H(63) H(102) 2.538 .
H(64) C(31) 3.524 2_656
H(64) C(32) 3.491 2_656
H(64) C(45) 3.286 2_656
H(64) H(38) 3.194 1_456
H(64) H(57) 3.444 2_656
H(64) H(59) 2.413 2_656
H(64) H(60) 3.401 2_656
H(65) O(4) 3.535 1_456
H(65) O(4) 2.741 2_656
H(65) N(4) 3.073 2_656
H(65) C(29) 3.393 2_656
H(65) C(32) 3.268 2_656
H(65) B(2) 3.384 2_656
H(65) H(4) 2.239 2_656
H(65) H(5) 3.188 2_557
H(65) H(38) 3.572 1_456
H(65) H(59) 3.571 2_656
H(65) H(60) 3.427 2_656
H(66) C(33) 3.377 1_456
H(66) C(57) 3.588 2_457
H(66) H(36) 3.381 1_456
H(66) H(37) 3.066 1_456
H(66) H(38) 3.135 1_456
H(66) H(59) 3.283 2_656
H(66) H(66) 3.101 2_457
H(66) H(67) 3.423 2_457
H(66) H(69) 3.191 2_457
H(67) C(33) 3.429 1_456
H(67) C(45) 3.055 1_356
H(67) H(36) 3.001 1_456
H(67) H(37) 3.334 1_456
H(67) H(38) 3.405 1_456
H(67) H(57) 3.115 1_356
H(67) H(58) 2.530 1_356
H(67) H(59) 3.034 1_356
H(67) H(66) 3.423 2_457
H(68) H(37) 3.470 2_556
H(68) H(39) 3.180 2_556
H(68) H(58) 3.560 1_356
H(68) H(85) 3.191 1_455
H(68) H(86) 3.265 1_455
H(68) H(87) 3.231 1_455
H(68) H(88) 3.560 1_455
H(69) C(33) 3.234 2_556
H(69) C(34) 3.495 2_556
H(69) H(36) 3.483 2_556
H(69) H(37) 2.316 2_556
H(69) H(39) 2.617 2_556
H(69) H(42) 3.386 2_556
H(69) H(66) 3.191 2_457
H(69) H(87) 3.478 1_455
H(70) C(85) 3.108 .
H(70) H(39) 2.987 2_556
H(70) H(42) 3.174 2_556
H(70) H(102) 2.548 .
H(71) C(68) 3.554 1_455
H(71) H(85) 2.701 1_455
H(71) H(107) 3.460 .
H(71) H(108) 3.448 .
H(72) H(3) 3.430 1_456
H(72) H(129) 3.087 1_456
H(73) C(45) 3.332 1_356
H(73) H(36) 3.495 1_456
H(73) H(57) 3.591 1_356
H(73) H(58) 2.415 1_356
H(73) H(85) 3.288 1_455
H(73) H(129) 3.359 1_456
H(74) O(7) 3.018 .
H(74) N(7) 3.425 .
H(74) N(8) 2.749 .
H(74) C(73) 3.473 .
H(74) C(74) 3.154 .
H(74) C(75) 2.745 .
H(74) C(76) 3.273 .
H(74) C(77) 3.537 .
H(74) C(78) 3.247 .
H(74) B(4) 3.249 .
H(74) H(101) 3.563 .
H(75) O(7) 3.196 .
H(75) N(8) 3.318 .
H(75) C(77) 3.360 .
H(75) C(78) 2.924 .
H(75) C(91) 3.460 .
H(75) C(92) 3.081 .
H(75) H(17) 3.465 2_666
H(75) H(20) 3.031 2_666
H(75) H(113) 2.555 .
H(75) H(114) 2.429 .
H(76) C(16) 3.466 2_666
H(76) C(102) 3.553 1_456
H(76) C(104) 3.580 1_456
H(76) C(104) 3.555 2_566
H(76) H(17) 3.193 2_666
H(76) H(20) 3.451 2_666
H(76) H(21) 3.125 2_666
H(76) H(139) 3.121 1_456
H(76) H(142) 3.207 1_456
H(76) H(144) 3.239 1_456
H(76) H(145) 3.147 1_456
H(76) H(146) 2.899 2_566
H(76) H(147) 3.445 2_566
H(77) C(17) 3.281 1_456
H(77) C(102) 3.426 1_456
H(77) H(21) 3.283 2_666
H(77) H(22) 2.868 1_456
H(77) H(23) 3.563 1_456
H(77) H(129) 3.128 1_456
H(77) H(139) 3.174 1_456
H(77) H(142) 2.666 1_456
H(77) H(145) 2.966 1_456
H(78) O(3) 2.575 1_456
H(78) C(17) 3.489 1_456
H(78) C(18) 3.317 1_456
H(78) H(3) 2.521 1_456
H(78) H(22) 3.010 1_456
H(78) H(23) 2.658 1_456
H(78) H(62) 3.055 1_456
H(78) H(129) 3.072 1_456
H(79) O(7) 2.686 .
H(79) N(7) 3.480 .
H(79) C(70) 3.475 .
H(79) C(79) 3.522 .
H(79) H(7) 3.077 .
H(79) H(20) 2.987 2_666
H(79) H(25) 3.135 2_666
H(79) H(91) 3.589 .
H(79) H(92) 3.019 .
H(80) H(25) 3.054 2_666
H(80) H(139) 3.554 2_666
H(80) H(140) 2.954 2_666
H(81) H(20) 3.132 2_666
H(81) H(21) 3.093 2_666
H(81) H(22) 3.381 1_456
H(82) C(80) 3.307 .
H(82) H(93) 2.660 .
H(82) H(94) 3.186 .
H(82) H(107) 2.835 1_655
H(82) H(111) 3.578 1_655
H(83) H(91) 3.046 .
H(83) H(93) 3.179 .
H(83) H(107) 3.474 1_655
H(83) H(110) 3.382 1_655
H(83) H(111) 2.902 1_655
H(83) H(140) 3.587 2_666
H(84) C(102) 3.356 2_666
H(84) H(55) 3.472 1_456
H(84) H(61) 3.111 1_456
H(84) H(111) 2.883 1_655
H(84) H(139) 3.564 2_666
H(84) H(140) 2.579 2_666
H(84) H(147) 3.406 2_666
H(85) C(59) 3.416 1_655
H(85) H(68) 3.191 1_655
H(85) H(71) 2.701 1_655
H(85) H(73) 3.288 1_655
H(85) H(107) 2.798 1_655
H(85) H(111) 2.773 1_655
H(86) C(46) 3.208 1_456
H(86) H(55) 3.241 1_456
H(86) H(58) 3.225 1_456
H(86) H(59) 3.548 1_456
H(86) H(60) 2.944 1_456
H(86) H(61) 2.609 1_456
H(86) H(68) 3.265 1_655
H(87) C(24) 3.528 2_656
H(87) C(25) 3.537 2_656
H(87) C(33) 3.551 2_656
H(87) C(34) 3.584 2_656
H(87) H(37) 3.013 2_656
H(87) H(39) 2.957 2_656
H(87) H(60) 3.085 1_456
H(87) H(68) 3.231 1_655
H(87) H(69) 3.478 1_655
H(88) C(34) 3.389 2_656
H(88) H(39) 2.933 2_656
H(88) H(40) 3.175 2_656
H(88) H(68) 3.560 1_655
H(88) H(93) 3.538 .
H(88) H(94) 2.908 .
H(89) C(24) 3.271 2_656
H(89) C(25) 2.965 2_656
H(89) C(26) 3.250 2_656
H(89) C(34) 3.352 2_656
H(89) H(39) 3.123 2_656
H(89) H(40) 3.312 2_656
H(89) H(94) 3.567 .
H(89) H(100) 3.213 .
H(90) C(8) 3.453 2_666
H(90) C(9) 3.568 2_666
H(90) C(21) 3.428 2_666
H(90) H(9) 3.078 1_455
H(90) H(28) 2.806 2_666
H(90) H(29) 3.580 2_666
H(90) H(31) 2.950 .
H(90) H(34) 3.211 2_666
H(91) C(21) 3.432 2_666
H(91) H(28) 3.024 2_666
H(91) H(29) 3.155 2_666
H(91) H(79) 3.589 .
H(91) H(83) 3.046 .
H(91) H(110) 3.360 1_655
H(92) C(7) 3.188 2_666
H(92) C(8) 3.012 2_666
H(92) C(9) 3.396 2_666
H(92) C(21) 3.376 2_666
H(92) H(25) 3.244 2_666
H(92) H(28) 3.164 2_666
H(92) H(29) 3.302 2_666
H(92) H(79) 3.019 .
H(93) C(67) 3.266 .
H(93) H(82) 2.660 .
H(93) H(83) 3.179 .
H(93) H(88) 3.538 .
H(94) C(69) 3.523 .
H(94) H(82) 3.186 .
H(94) H(88) 2.908 .
H(94) H(89) 3.567 .
H(94) H(135) 3.511 .
H(95) C(99) 3.494 .
H(95) C(100) 3.056 .
H(95) H(10) 3.287 1_455
H(95) H(14) 2.863 1_455
H(95) H(118) 3.325 .
H(95) H(132) 3.099 .
H(95) H(134) 2.796 .
H(95) H(135) 2.650 .
H(96) C(93) 3.297 .
H(96) H(32) 3.207 .
H(96) H(118) 2.379 .
H(96) H(121) 3.269 .
H(97) C(10) 3.280 1_455
H(97) H(9) 3.115 1_455
H(97) H(10) 2.624 1_455
H(97) H(14) 2.816 1_455
H(97) H(31) 3.474 .
H(97) H(32) 3.094 .
H(97) H(118) 3.499 .
H(98) H(49) 3.238 1_455
H(98) H(50) 3.302 2_656
H(98) H(51) 3.418 2_656
H(98) H(132) 2.818 .
H(99) O(6) 2.977 .
H(99) C(42) 3.516 2_656
H(99) H(50) 3.475 2_656
H(99) H(51) 2.745 2_656
H(100) O(6) 3.238 .
H(100) H(45) 3.221 2_656
H(100) H(46) 3.282 2_656
H(100) H(51) 3.280 2_656
H(100) H(89) 3.213 .
H(100) H(132) 3.524 .
H(101) O(6) 3.121 .
H(101) N(5) 2.787 .
H(101) N(6) 3.590 .
H(101) C(47) 3.253 .
H(101) C(48) 3.521 .
H(101) C(49) 3.260 .
H(101) C(50) 2.785 .
H(101) C(51) 3.227 .
H(101) B(3) 3.353 .
H(101) H(74) 3.563 .
H(102) O(6) 3.423 .
H(102) N(5) 3.445 .
H(102) C(47) 3.020 .
H(102) C(48) 3.408 .
H(102) C(56) 3.189 .
H(102) C(58) 3.465 .
H(102) H(42) 3.549 2_556
H(102) H(51) 3.113 2_656
H(102) H(63) 2.538 .
H(102) H(70) 2.548 .
H(103) C(35) 3.478 2_556
H(103) C(41) 3.504 2_656
H(103) C(99) 3.385 2_556
H(103) H(41) 3.355 2_556
H(103) H(42) 2.807 2_556
H(103) H(50) 3.163 2_656
H(103) H(51) 3.499 2_656
H(103) H(54) 3.303 2_656
H(103) H(131) 2.922 2_556
H(103) H(133) 2.988 2_556
H(104) C(40) 3.407 1_455
H(104) C(99) 3.250 2_556
H(104) H(49) 3.037 1_455
H(104) H(50) 3.271 2_656
H(104) H(117) 3.378 1_455
H(104) H(131) 3.442 2_556
H(104) H(133) 2.355 2_556
H(104) H(136) 3.508 2_556
H(104) H(137) 3.524 2_556
H(105) O(2) 2.504 1_455
H(105) C(39) 3.443 1_455
H(105) H(2) 2.570 1_455
H(105) H(11) 3.319 1_455
H(105) H(48) 2.773 1_455
H(105) H(49) 3.221 1_455
H(106) H(33) 3.354 1_455
H(107) C(67) 3.419 1_455
H(107) C(68) 3.512 1_455
H(107) H(71) 3.460 .
H(107) H(82) 2.835 1_455
H(107) H(83) 3.474 1_455
H(107) H(85) 2.798 1_455
H(108) H(71) 3.448 .
H(109) C(21) 3.090 2_566
H(109) C(22) 3.226 2_566
H(109) C(23) 3.335 1_455
H(109) H(28) 3.238 2_566
H(109) H(29) 2.455 2_566
H(109) H(30) 3.058 2_566
H(109) H(31) 3.016 2_566
H(109) H(33) 3.325 1_455
H(109) H(34) 2.956 1_455
H(109) H(35) 3.183 1_455
H(110) H(29) 2.960 2_566
H(110) H(33) 3.183 1_455
H(110) H(34) 3.457 1_455
H(110) H(83) 3.382 1_455
H(110) H(91) 3.360 1_455
H(111) C(67) 3.385 1_455
H(111) C(68) 3.126 1_455
H(111) H(82) 3.578 1_455
H(111) H(83) 2.902 1_455
H(111) H(84) 2.883 1_455
H(111) H(85) 2.773 1_455
H(111) H(140) 3.119 2_566
H(111) H(147) 3.343 2_566
H(112) C(20) 3.528 2_566
H(112) H(25) 3.380 2_566
H(112) H(26) 2.817 2_566
H(112) H(29) 2.763 2_566
H(112) H(140) 3.192 2_566
H(113) C(62) 3.122 .
H(113) H(75) 2.555 .
H(113) H(146) 3.489 2_566
H(113) H(147) 3.370 2_566
H(114) N(1) 3.436 2_666
H(114) C(1) 3.518 2_666
H(114) C(2) 3.336 2_666
H(114) C(3) 3.103 2_666
H(114) C(4) 3.173 2_666
H(114) C(62) 3.358 .
H(114) H(1) 3.509 2_666
H(114) H(17) 3.165 2_666
H(114) H(75) 2.429 .
H(115) C(1) 3.398 2_666
H(115) C(2) 3.439 2_666
H(115) H(1) 3.538 2_666
H(115) H(9) 3.246 2_666
H(115) H(13) 3.334 2_666
H(115) H(30) 3.433 2_566
H(115) H(31) 3.414 2_566
H(115) H(34) 3.589 1_455
H(115) H(35) 3.185 1_455
H(116) O(1) 2.711 2_666
H(116) N(1) 3.010 2_666
H(116) C(1) 3.218 2_666
H(116) C(4) 3.343 2_666
H(116) B(1) 3.340 2_666
H(116) H(1) 2.116 2_666
H(116) H(8) 3.173 2_566
H(116) H(9) 3.346 2_666
H(116) H(35) 3.475 1_455
H(117) C(36) 3.540 .
H(117) C(38) 3.519 .
H(117) C(39) 3.455 .
H(117) H(44) 2.651 .
H(117) H(47) 3.477 .
H(117) H(48) 3.363 .
H(117) H(104) 3.378 1_655
H(117) H(134) 3.468 .
H(117) H(136) 2.985 2_656
H(118) C(81) 3.188 .
H(118) H(32) 3.155 .
H(118) H(33) 3.328 .
H(118) H(95) 3.325 .
H(118) H(96) 2.379 .
H(118) H(97) 3.499 .
H(119) O(2) 2.959 .
H(119) N(2) 3.154 .
H(119) C(6) 3.529 .
H(119) C(9) 3.343 .
H(119) C(38) 3.553 .
H(119) C(39) 3.507 .
H(119) B(1) 3.555 .
H(119) H(33) 3.394 .
H(119) H(47) 3.181 .
H(119) H(48) 3.092 .
H(120) C(36) 3.504 .
H(120) H(15) 3.164 1_455
H(120) H(41) 3.435 .
H(120) H(44) 2.601 .
H(120) H(134) 2.854 .
H(120) H(136) 3.424 2_656
H(121) C(22) 3.276 .
H(121) H(14) 3.503 1_455
H(121) H(15) 3.324 1_455
H(121) H(30) 3.074 .
H(121) H(32) 2.655 .
H(121) H(96) 3.269 .
H(122) C(6) 3.303 .
H(122) C(7) 3.040 .
H(122) C(8) 3.552 .
H(122) C(20) 3.258 .
H(122) H(24) 3.144 .
H(122) H(26) 3.190 .
H(122) H(27) 3.002 .
H(123) C(26) 3.221 .
H(123) C(27) 3.337 .
H(123) C(36) 3.452 .
H(123) C(38) 3.429 .
H(123) H(24) 3.134 .
H(123) H(44) 2.834 .
H(123) H(47) 2.884 .
H(124) N(3) 3.514 .
H(124) C(24) 3.288 .
H(124) C(25) 3.155 .
H(124) C(26) 3.308 .
H(124) C(27) 3.521 .
H(124) C(35) 3.240 .
H(124) H(15) 3.593 1_455
H(124) H(41) 3.248 .
H(124) H(43) 2.541 .
H(125) C(11) 3.457 1_455
H(125) C(12) 3.515 1_455
H(125) H(12) 2.954 1_455
H(125) H(13) 3.435 1_455
H(125) H(15) 2.815 1_455
H(125) H(43) 3.265 .
H(126) C(20) 3.384 .
H(126) H(26) 3.100 .
H(126) H(27) 2.800 .
H(127) O(3) 3.034 .
H(127) N(3) 3.545 .
H(127) C(18) 3.295 .
H(127) C(19) 3.404 .
H(127) H(3) 3.557 .
H(127) H(23) 2.922 .
H(127) H(24) 3.128 .
H(127) H(36) 3.584 .
H(128) C(33) 3.449 .
H(128) C(45) 3.533 1_455
H(128) H(36) 2.604 .
H(128) H(43) 2.809 .
H(128) H(56) 3.363 1_455
H(128) H(57) 3.004 1_455
H(128) H(58) 3.355 1_455
H(129) O(3) 3.455 .
H(129) C(64) 3.481 1_654
H(129) C(65) 3.441 1_654
H(129) H(3) 3.494 .
H(129) H(36) 3.375 .
H(129) H(72) 3.087 1_654
H(129) H(73) 3.359 1_654
H(129) H(77) 3.128 1_654
H(129) H(78) 3.072 1_654
H(130) H(12) 3.519 1_455
H(130) H(56) 3.199 1_455
H(130) H(145) 3.515 .
H(131) C(12) 3.266 1_455
H(131) C(35) 3.594 .
H(131) H(14) 3.144 1_455
H(131) H(15) 3.066 1_455
H(131) H(16) 3.031 1_455
H(131) H(41) 2.773 .
H(131) H(103) 2.922 2_556
H(131) H(104) 3.442 2_556
H(132) C(82) 3.589 .
H(132) H(14) 3.395 1_455
H(132) H(16) 3.599 1_455
H(132) H(45) 3.505 2_656
H(132) H(49) 3.366 1_455
H(132) H(95) 3.099 .
H(132) H(98) 2.818 .
H(132) H(100) 3.524 .
H(133) C(86) 3.438 2_556
H(133) C(87) 3.136 2_556
H(133) H(45) 3.574 2_656
H(133) H(103) 2.988 2_556
H(133) H(104) 2.355 2_556
H(134) H(14) 3.534 1_455
H(134) H(15) 3.596 1_455
H(134) H(41) 3.309 .
H(134) H(44) 3.437 .
H(134) H(95) 2.796 .
H(134) H(117) 3.468 .
H(134) H(120) 2.854 .
H(135) C(36) 3.222 2_656
H(135) C(81) 3.509 .
H(135) H(44) 3.371 2_656
H(135) H(45) 3.317 2_656
H(135) H(46) 2.528 2_656
H(135) H(94) 3.511 .
H(135) H(95) 2.650 .
H(136) C(36) 3.244 2_656
H(136) H(44) 2.736 2_656
H(136) H(45) 3.501 2_656
H(136) H(46) 3.024 2_656
H(136) H(104) 3.508 2_556
H(136) H(117) 2.985 2_656
H(136) H(120) 3.424 2_656
H(137) H(40) 3.329 .
H(137) H(46) 3.096 .
H(137) H(104) 3.524 2_556
H(139) C(103) 2.209 .
H(139) C(104) 3.210 .
H(139) H(76) 3.121 1_654
H(139) H(77) 3.174 1_654
H(139) H(80) 3.554 2_666
H(139) H(84) 3.564 2_666
H(139) H(140) 1.551 .
H(139) H(142) 0.928 .
H(139) H(144) 2.236 .
H(139) H(145) 2.855 .
H(139) H(146) 3.497 .
H(139) H(147) 2.759 .
H(140) C(68) 3.496 2_666
H(140) C(91) 3.544 2_566
H(140) C(103) 2.208 .
H(140) C(104) 3.314 .
H(140) H(25) 3.406 .
H(140) H(80) 2.954 2_666
H(140) H(83) 3.587 2_666
H(140) H(84) 2.579 2_666
H(140) H(111) 3.119 2_566
H(140) H(112) 3.192 2_566
H(140) H(139) 1.551 .
H(140) H(142) 1.565 .
H(140) H(144) 2.670 .
H(140) H(145) 3.141 .
H(140) H(146) 3.134 .
H(140) H(147) 2.236 .
H(142) C(64) 3.444 1_654
H(142) C(103) 2.255 .
H(142) C(104) 2.864 .
H(142) H(76) 3.207 1_654
H(142) H(77) 2.666 1_654
H(142) H(139) 0.928 .
H(142) H(140) 1.565 .
H(142) H(144) 2.582 .
H(142) H(145) 2.345 .
H(142) H(146) 3.110 .
H(142) H(147) 2.829 .
H(144) C(102) 1.991 .
H(144) C(103) 3.080 2_665
H(144) C(104) 2.121 .
H(144) C(104) 1.640 2_665
H(144) H(76) 3.239 1_654
H(144) H(139) 2.236 .
H(144) H(140) 2.670 .
H(144) H(142) 2.582 .
H(144) H(144) 3.469 2_665
H(144) H(145) 2.391 .
H(144) H(145) 2.149 2_665
H(144) H(146) 2.499 .
H(144) H(146) 2.023 2_665
H(144) H(147) 1.551 .
H(144) H(147) 3.434 2_665
H(145) C(63) 3.560 1_654
H(145) C(64) 3.470 1_654
H(145) C(102) 2.343 .
H(145) C(103) 1.855 .
H(145) C(103) 2.284 2_665
H(145) C(104) 2.191 2_665
H(145) H(76) 3.147 1_654
H(145) H(77) 2.966 1_654
H(145) H(130) 3.515 .
H(145) H(139) 2.855 .
H(145) H(140) 3.141 .
H(145) H(142) 2.345 .
H(145) H(144) 2.391 .
H(145) H(144) 2.149 2_665
H(145) H(145) 2.939 2_665
H(145) H(146) 1.551 .
H(145) H(146) 2.496 2_665
H(145) H(147) 2.543 .
H(145) H(147) 2.457 2_665
H(146) C(63) 3.588 2_566
H(146) C(102) 2.703 .
H(146) C(103) 1.688 .
H(146) C(103) 2.410 2_665
H(146) C(104) 2.129 2_665
H(146) H(76) 2.899 2_566
H(146) H(113) 3.489 2_566
H(146) H(139) 3.497 .
H(146) H(140) 3.134 .
H(146) H(142) 3.110 .
H(146) H(144) 2.499 .
H(146) H(144) 2.023 2_665
H(146) H(145) 1.551 .
H(146) H(145) 2.496 2_665
H(146) H(146) 2.939 2_665
H(146) H(147) 1.763 .
H(146) H(147) 3.065 2_665
H(147) C(102) 2.039 .
H(147) C(103) 3.416 2_665
H(147) C(104) 2.093 .
H(147) C(104) 2.238 2_665
H(147) H(76) 3.445 2_566
H(147) H(84) 3.406 2_666
H(147) H(111) 3.343 2_566
H(147) H(113) 3.370 2_566
H(147) H(139) 2.759 .
H(147) H(140) 2.236 .
H(147) H(142) 2.829 .
H(147) H(144) 1.551 .
H(147) H(144) 3.434 2_665
H(147) H(145) 2.543 .
H(147) H(145) 2.457 2_665
H(147) H(146) 1.763 .
H(147) H(146) 3.065 2_665

loop_
_geom_torsion_atom_site_label_1
_geom_torsion_atom_site_label_2
_geom_torsion_atom_site_label_3
_geom_torsion_atom_site_label_4
_geom_torsion
_geom_torsion_site_symmetry_3
_geom_torsion_site_symmetry_4
C(1) N(1) C(4) C(3) -0.7(4) . .
C(1) N(1) C(4) C(5) -178.7(4) . .
C(4) N(1) C(1) C(2) 0.2(4) . .
C(4) N(1) C(1) C(10) 178.8(4) . .
C(1) N(1) B(1) O(1) 60.1(5) . .
C(1) N(1) B(1) O(2) -63.1(5) . .
C(1) N(1) B(1) N(2) 177.7(3) . .
B(1) N(1) C(1) C(2) -174.6(4) . .
B(1) N(1) C(1) C(10) 3.9(7) . .
C(4) N(1) B(1) O(1) -113.7(4) . .
C(4) N(1) B(1) O(2) 123.1(4) . .
C(4) N(1) B(1) N(2) 4.0(5) . .
B(1) N(1) C(4) C(3) 173.9(4) . .
B(1) N(1) C(4) C(5) -4.1(6) . .
C(6) N(2) C(9) C(8) 0.7(5) . .
C(6) N(2) C(9) C(23) -179.3(4) . .
C(9) N(2) C(6) C(5) 179.0(3) . .
C(9) N(2) C(6) C(7) -0.2(4) . .
C(6) N(2) B(1) O(1) 116.3(4) . .
C(6) N(2) B(1) O(2) -119.2(4) . .
C(6) N(2) B(1) N(1) -2.2(5) . .
B(1) N(2) C(6) C(5) 0.6(6) . .
B(1) N(2) C(6) C(7) -178.7(3) . .
C(9) N(2) B(1) O(1) -61.9(5) . .
C(9) N(2) B(1) O(2) 62.6(5) . .
C(9) N(2) B(1) N(1) 179.6(3) . .
B(1) N(2) C(9) C(8) 179.2(3) . .
B(1) N(2) C(9) C(23) -0.8(7) . .
C(24) N(3) C(27) C(26) 0.1(3) . .
C(24) N(3) C(27) C(28) 179.1(3) . .
C(27) N(3) C(24) C(25) -0.2(4) . .
C(27) N(3) C(24) C(33) -178.3(4) . .
C(24) N(3) B(2) O(3) 61.9(5) . .
C(24) N(3) B(2) O(4) -62.3(5) . .
C(24) N(3) B(2) N(4) 178.2(3) . .
B(2) N(3) C(24) C(25) 179.6(3) . .
B(2) N(3) C(24) C(33) 1.4(6) . .
C(27) N(3) B(2) O(3) -118.4(4) . .
C(27) N(3) B(2) O(4) 117.4(4) . .
C(27) N(3) B(2) N(4) -2.2(5) . .
B(2) N(3) C(27) C(26) -179.6(3) . .
B(2) N(3) C(27) C(28) -0.6(5) . .
C(29) N(4) C(32) C(31) -0.4(4) . .
C(29) N(4) C(32) C(46) -179.1(4) . .
C(32) N(4) C(29) C(28) 179.7(3) . .
C(32) N(4) C(29) C(30) -0.1(3) . .
C(29) N(4) B(2) O(3) 124.6(3) . .
C(29) N(4) B(2) O(4) -112.8(4) . .
C(29) N(4) B(2) N(3) 6.1(5) . .
B(2) N(4) C(29) C(28) -7.2(5) . .
B(2) N(4) C(29) C(30) 173.0(3) . .
C(32) N(4) B(2) O(3) -63.5(4) . .
C(32) N(4) B(2) O(4) 59.1(4) . .
C(32) N(4) B(2) N(3) 178.0(3) . .
B(2) N(4) C(32) C(31) -173.7(3) . .
B(2) N(4) C(32) C(46) 7.7(6) . .
C(47) N(5) C(50) C(49) -1.9(4) . .
C(47) N(5) C(50) C(51) 179.2(3) . .
C(50) N(5) C(47) C(48) 1.4(4) . .
C(50) N(5) C(47) C(56) -177.0(4) . .
C(47) N(5) B(3) O(5) -63.2(5) . .
C(47) N(5) B(3) O(6) 61.1(4) . .
C(47) N(5) B(3) N(6) 178.5(3) . .
B(3) N(5) C(47) C(48) -179.2(3) . .
B(3) N(5) C(47) C(56) 2.4(6) . .
C(50) N(5) B(3) O(5) 116.1(4) . .
C(50) N(5) B(3) O(6) -119.6(4) . .
C(50) N(5) B(3) N(6) -2.2(5) . .
B(3) N(5) C(50) C(49) 178.7(3) . .
B(3) N(5) C(50) C(51) -0.2(4) . .
C(52) N(6) C(55) C(54) -0.1(4) . .
C(52) N(6) C(55) C(69) 179.8(3) . .
C(55) N(6) C(52) C(51) -178.0(3) . .
C(55) N(6) C(52) C(53) -0.3(4) . .
C(52) N(6) B(3) O(5) -114.6(4) . .
C(52) N(6) B(3) O(6) 121.9(4) . .
C(52) N(6) B(3) N(5) 4.0(5) . .
B(3) N(6) C(52) C(51) -3.3(6) . .
B(3) N(6) C(52) C(53) 174.4(3) . .
C(55) N(6) B(3) O(5) 59.1(5) . .
C(55) N(6) B(3) O(6) -64.3(5) . .
C(55) N(6) B(3) N(5) 177.8(3) . .
B(3) N(6) C(55) C(54) -174.9(3) . .
B(3) N(6) C(55) C(69) 5.0(6) . .
C(70) N(7) C(73) C(72) -0.6(4) . .
C(70) N(7) C(73) C(74) 179.0(3) . .
C(73) N(7) C(70) C(71) 0.3(5) . .
C(73) N(7) C(70) C(79) 178.1(4) . .
C(70) N(7) B(4) O(7) -62.1(5) . .
C(70) N(7) B(4) O(8) 60.9(5) . .
C(70) N(7) B(4) N(8) -179.4(3) . .
B(4) N(7) C(70) C(71) -174.9(4) . .
B(4) N(7) C(70) C(79) 2.9(7) . .
C(73) N(7) B(4) O(7) 123.6(4) . .
C(73) N(7) B(4) O(8) -113.4(4) . .
C(73) N(7) B(4) N(8) 6.3(5) . .
B(4) N(7) C(73) C(72) 174.6(3) . .
B(4) N(7) C(73) C(74) -5.9(6) . .
C(75) N(8) C(78) C(77) 1.2(4) . .
C(75) N(8) C(78) C(92) -177.9(4) . .
C(78) N(8) C(75) C(74) 179.3(3) . .
C(78) N(8) C(75) C(76) -1.3(4) . .
C(75) N(8) B(4) O(7) -118.7(4) . .
C(75) N(8) B(4) O(8) 117.0(4) . .
C(75) N(8) B(4) N(7) -2.1(5) . .
B(4) N(8) C(75) C(74) -2.5(6) . .
B(4) N(8) C(75) C(76) 176.8(3) . .
C(78) N(8) B(4) O(7) 59.2(5) . .
C(78) N(8) B(4) O(8) -65.1(5) . .
C(78) N(8) B(4) N(7) 175.8(3) . .
B(4) N(8) C(78) C(77) -177.0(3) . .
B(4) N(8) C(78) C(92) 3.9(6) . .
N(1) C(1) C(2) C(3) 0.3(5) . .
N(1) C(1) C(2) C(11) 177.8(5) . .
C(10) C(1) C(2) C(3) -178.2(5) . .
C(10) C(1) C(2) C(11) -0.7(9) . .
C(1) C(2) C(3) C(4) -0.7(5) . .
C(1) C(2) C(3) C(13) 176.7(5) . .
C(1) C(2) C(11) C(12) 62.5(10) . .
C(3) C(2) C(11) C(12) -120.6(8) . .
C(11) C(2) C(3) C(4) -178.1(5) . .
C(11) C(2) C(3) C(13) -0.7(9) . .
C(2) C(3) C(4) N(1) 0.9(5) . .
C(2) C(3) C(4) C(5) 178.6(4) . .
C(13) C(3) C(4) N(1) -176.4(4) . .
C(13) C(3) C(4) C(5) 1.2(8) . .
N(1) C(4) C(5) C(6) 1.7(6) . .
N(1) C(4) C(5) C(14) -176.9(3) . .
C(3) C(4) C(5) C(6) -175.8(4) . .
C(3) C(4) C(5) C(14) 5.7(7) . .
C(4) C(5) C(6) N(2) -0.0(5) . .
C(4) C(5) C(6) C(7) 179.0(4) . .
C(4) C(5) C(14) C(15) -98.5(5) . .
C(4) C(5) C(14) C(19) 80.1(5) . .
C(6) C(5) C(14) C(15) 83.0(5) . .
C(6) C(5) C(14) C(19) -98.5(5) . .
C(14) C(5) C(6) N(2) 178.5(3) . .
C(14) C(5) C(6) C(7) -2.5(6) . .
N(2) C(6) C(7) C(8) -0.3(4) . .
N(2) C(6) C(7) C(20) 178.8(4) . .
C(5) C(6) C(7) C(8) -179.4(4) . .
C(5) C(6) C(7) C(20) -0.3(6) . .
C(6) C(7) C(8) C(9) 0.8(5) . .
C(6) C(7) C(8) C(21) 178.8(4) . .
C(20) C(7) C(8) C(9) -178.5(4) . .
C(20) C(7) C(8) C(21) -0.4(7) . .
C(7) C(8) C(9) N(2) -1.0(5) . .
C(7) C(8) C(9) C(23) 179.1(5) . .
C(7) C(8) C(21) C(22) 102.3(7) . .
C(9) C(8) C(21) C(22) -80.0(7) . .
C(21) C(8) C(9) N(2) -179.1(4) . .
C(21) C(8) C(9) C(23) 1.0(8) . .
C(5) C(14) C(15) C(16) 177.5(5) . .
C(5) C(14) C(19) C(18) -177.7(4) . .
C(15) C(14) C(19) C(18) 0.9(7) . .
C(19) C(14) C(15) C(16) -1.0(8) . .
C(14) C(15) C(16) C(17) -0.3(6) . .
C(15) C(16) C(17) C(18) 1.8(10) . .
C(16) C(17) C(18) C(19) -1.9(9) . .
C(17) C(18) C(19) C(14) 0.6(8) . .
N(3) C(24) C(25) C(26) 0.2(4) . .
N(3) C(24) C(25) C(34) -179.8(3) . .
C(33) C(24) C(25) C(26) 178.2(4) . .
C(33) C(24) C(25) C(34) -1.7(8) . .
C(24) C(25) C(26) C(27) -0.1(3) . .
C(24) C(25) C(26) C(36) -179.3(4) . .
C(24) C(25) C(34) C(35) -81.9(7) . .
C(26) C(25) C(34) C(35) 98.1(7) . .
C(34) C(25) C(26) C(27) 179.9(3) . .
C(34) C(25) C(26) C(36) 0.7(7) . .
C(25) C(26) C(27) N(3) 0.0(4) . .
C(25) C(26) C(27) C(28) -178.8(4) . .
C(36) C(26) C(27) N(3) 179.2(4) . .
C(36) C(26) C(27) C(28) 0.3(6) . .
N(3) C(27) C(28) C(29) 0.3(5) . .
N(3) C(27) C(28) C(37) 178.3(3) . .
C(26) C(27) C(28) C(29) 179.1(4) . .
C(26) C(27) C(28) C(37) -2.9(6) . .
C(27) C(28) C(29) N(4) 3.4(6) . .
C(27) C(28) C(29) C(30) -176.8(4) . .
C(27) C(28) C(37) C(38) -98.4(4) . .
C(27) C(28) C(37) C(42) 82.3(5) . .
C(29) C(28) C(37) C(38) 79.7(5) . .
C(29) C(28) C(37) C(42) -99.6(4) . .
C(37) C(28) C(29) N(4) -174.6(3) . .
C(37) C(28) C(29) C(30) 5.1(6) . .
N(4) C(29) C(30) C(31) 0.6(4) . .
N(4) C(29) C(30) C(43) -176.2(4) . .
C(28) C(29) C(30) C(31) -179.2(4) . .
C(28) C(29) C(30) C(43) 4.0(7) . .
C(29) C(30) C(31) C(32) -0.9(4) . .
C(29) C(30) C(31) C(44) -179.6(4) . .
C(43) C(30) C(31) C(32) 176.1(4) . .
C(43) C(30) C(31) C(44) -2.6(7) . .
C(30) C(31) C(32) N(4) 0.8(5) . .
C(30) C(31) C(32) C(46) 179.4(4) . .
C(30) C(31) C(44) C(45) 92.7(7) . .
C(32) C(31) C(44) C(45) -85.8(7) . .
C(44) C(31) C(32) N(4) 179.6(4) . .
C(44) C(31) C(32) C(46) -1.8(7) . .
C(28) C(37) C(38) C(39) -179.1(4) . .
C(28) C(37) C(42) C(41) 179.1(4) . .
C(38) C(37) C(42) C(41) -0.2(5) . .
C(42) C(37) C(38) C(39) 0.2(5) . .
C(37) C(38) C(39) C(40) 0.2(5) . .
C(38) C(39) C(40) C(41) -0.6(8) . .
C(39) C(40) C(41) C(42) 0.5(8) . .
C(40) C(41) C(42) C(37) -0.1(6) . .
N(5) C(47) C(48) C(49) -0.4(5) . .
N(5) C(47) C(48) C(57) 179.1(4) . .
C(56) C(47) C(48) C(49) 177.9(4) . .
C(56) C(47) C(48) C(57) -2.6(8) . .
C(47) C(48) C(49) C(50) -0.8(5) . .
C(47) C(48) C(49) C(59) 178.4(4) . .
C(47) C(48) C(57) C(58) -92.0(6) . .
C(49) C(48) C(57) C(58) 87.4(6) . .
C(57) C(48) C(49) C(50) 179.7(4) . .
C(57) C(48) C(49) C(59) -1.1(7) . .
C(48) C(49) C(50) N(5) 1.6(4) . .
C(48) C(49) C(50) C(51) -179.6(4) . .
C(59) C(49) C(50) N(5) -177.5(4) . .
C(59) C(49) C(50) C(51) 1.2(8) . .
N(5) C(50) C(51) C(52) 1.6(6) . .
N(5) C(50) C(51) C(60) -177.1(3) . .
C(49) C(50) C(51) C(52) -177.0(4) . .
C(49) C(50) C(51) C(60) 4.3(6) . .
C(50) C(51) C(52) N(6) 0.1(4) . .
C(50) C(51) C(52) C(53) -176.9(4) . .
C(50) C(51) C(60) C(61) -99.3(4) . .
C(50) C(51) C(60) C(65) 80.4(5) . .
C(52) C(51) C(60) C(61) 82.0(5) . .
C(52) C(51) C(60) C(65) -98.3(4) . .
C(60) C(51) C(52) N(6) 178.8(3) . .
C(60) C(51) C(52) C(53) 1.8(7) . .
N(6) C(52) C(53) C(54) 0.6(4) . .
N(6) C(52) C(53) C(66) 179.8(3) . .
C(51) C(52) C(53) C(54) 177.9(4) . .
C(51) C(52) C(53) C(66) -3.0(8) . .
C(52) C(53) C(54) C(55) -0.7(5) . .
C(52) C(53) C(54) C(67) -176.3(4) . .
C(66) C(53) C(54) C(55) -179.9(3) . .
C(66) C(53) C(54) C(67) 4.5(8) . .
C(53) C(54) C(55) N(6) 0.5(5) . .
C(53) C(54) C(55) C(69) -179.4(4) . .
C(53) C(54) C(67) C(68) 91.7(6) . .
C(55) C(54) C(67) C(68) -83.3(6) . .
C(67) C(54) C(55) N(6) 176.4(4) . .
C(67) C(54) C(55) C(69) -3.5(8) . .
C(51) C(60) C(61) C(62) 179.6(4) . .
C(51) C(60) C(65) C(64) -177.9(4) . .
C(61) C(60) C(65) C(64) 1.8(6) . .
C(65) C(60) C(61) C(62) -0.1(5) . .
C(60) C(61) C(62) C(63) -1.2(8) . .
C(61) C(62) C(63) C(64) 0.8(8) . .
C(62) C(63) C(64) C(65) 0.9(8) . .
C(63) C(64) C(65) C(60) -2.2(7) . .
N(7) C(70) C(71) C(72) 0.1(4) . .
N(7) C(70) C(71) C(80) 179.9(4) . .
C(79) C(70) C(71) C(72) -177.6(5) . .
C(79) C(70) C(71) C(80) 2.2(9) . .
C(70) C(71) C(72) C(73) -0.5(5) . .
C(70) C(71) C(72) C(82) -179.8(3) . .
C(70) C(71) C(80) C(81) -88.1(7) . .
C(72) C(71) C(80) C(81) 91.6(7) . .
C(80) C(71) C(72) C(73) 179.7(4) . .
C(80) C(71) C(72) C(82) 0.4(7) . .
C(71) C(72) C(73) N(7) 0.6(4) . .
C(71) C(72) C(73) C(74) -178.8(4) . .
C(82) C(72) C(73) N(7) 180.0(3) . .
C(82) C(72) C(73) C(74) 0.5(8) . .
N(7) C(73) C(74) C(75) 0.2(4) . .
N(7) C(73) C(74) C(83) 179.7(3) . .
C(72) C(73) C(74) C(75) 179.5(4) . .
C(72) C(73) C(74) C(83) -0.9(6) . .
C(73) C(74) C(75) N(8) 3.9(5) . .
C(73) C(74) C(75) C(76) -175.4(4) . .
C(73) C(74) C(83) C(84) 83.1(5) . .
C(73) C(74) C(83) C(88) -99.7(5) . .
C(75) C(74) C(83) C(84) -97.4(5) . .
C(75) C(74) C(83) C(88) 79.8(5) . .
C(83) C(74) C(75) N(8) -175.7(3) . .
C(83) C(74) C(75) C(76) 5.1(6) . .
N(8) C(75) C(76) C(77) 1.0(4) . .
N(8) C(75) C(76) C(89) -177.4(4) . .
C(74) C(75) C(76) C(77) -179.7(4) . .
C(74) C(75) C(76) C(89) 1.9(8) . .
C(75) C(76) C(77) C(78) -0.3(4) . .
C(75) C(76) C(77) C(90) 180.0(4) . .
C(89) C(76) C(77) C(78) 178.1(4) . .
C(89) C(76) C(77) C(90) -1.6(8) . .
C(76) C(77) C(78) N(8) -0.6(5) . .
C(76) C(77) C(78) C(92) 178.4(4) . .
C(76) C(77) C(90) C(91) 95.4(6) . .
C(78) C(77) C(90) C(91) -84.3(6) . .
C(90) C(77) C(78) N(8) 179.2(4) . .
C(90) C(77) C(78) C(92) -1.8(8) . .
C(74) C(83) C(84) C(85) 177.9(4) . .
C(74) C(83) C(88) C(87) -177.8(4) . .
C(84) C(83) C(88) C(87) -0.6(7) . .
C(88) C(83) C(84) C(85) 0.7(7) . .
C(83) C(84) C(85) C(86) -0.1(6) . .
C(84) C(85) C(86) C(87) -0.6(8) . .
C(85) C(86) C(87) C(88) 0.7(8) . .
C(86) C(87) C(88) C(83) -0.1(6) . .
C(93) C(94) C(95) C(96) 175(3) . .
C(94) C(95) C(96) C(97) 165(5) . .
C(95) C(96) C(97) C(98) -180(3) . .
C(99) C(100) C(101) C(101) -173.6(18) . 2_656
C(102) C(103) C(104) C(103) -146(4) . 2_665
C(102) C(103) C(104) C(104) -146(4) . 2_665
C(102) C(103) C(104) C(103) 74(7) 2_665 2_665
C(102) C(103) C(104) C(104) 74(6) 2_665 .
